data_7100051
loop_
_publ_author_name
'Richard Winpenny'
'Guillem Aromi'
'Aiden Bell'
'S. J. Teat'

_publ_section_title
;
Synthesis and Characterisation of a {Ni21Ag} Cage
;
_journal_name_full 'Chemical Communications'
_journal_paper_doi 10.1039/b503712c
_journal_year 2005
_chemical_formula_sum 'C181.25 H274.25 Ag F37.5 N29.25 Ni21 O72.25'
_chemical_formula_weight 6072.33
_space_group_IT_number 14
_symmetry_cell_setting monoclinic
_symmetry_space_group_name_Hall '-P 2ybc'
_symmetry_space_group_name_H-M 'P 1 21/c 1'
_cell_angle_alpha 90.00
_cell_angle_beta 106.099(2)
_cell_angle_gamma 90.00
_cell_formula_units_Z 4
_cell_length_a 48.308(3)
_cell_length_b 15.6944(10)
_cell_length_c 38.405(2)
_cell_measurement_temperature 150(2)
_cell_volume 27975(3)
_diffrn_ambient_temperature 150(2)
_exptl_crystal_density_diffrn 1.442
_cod_original_sg_symbol_H-M 'P 21/c'
_cod_original_formula_sum 'C181.25 H274.25 Ag F37.50 N29.25 Ni21 O72.25'
_cod_database_code 7100051

loop_
_symmetry_equiv_pos_as_xyz
'x, y, z'
'-x, y+1/2, -z+1/2'
'-x, -y, -z'
'x, -y-1/2, z-1/2'

loop_
_atom_site_label
_atom_site_type_symbol
_atom_site_fract_x
_atom_site_fract_y
_atom_site_fract_z
_atom_site_U_iso_or_equiv
_atom_site_adp_type
_atom_site_occupancy
_atom_site_symmetry_multiplicity
_atom_site_calc_flag
_atom_site_refinement_flags
_atom_site_disorder_assembly
_atom_site_disorder_group
Ag1 Ag 0.25924(3) 0.71824(11) 0.29047(4) 0.0726(5) Uani 1 1 d . . .
Ni1 Ni 0.33062(6) 0.9524(2) 0.12141(8) 0.0944(10) Uani 1 1 d . . .
Ni2 Ni 0.38324(5) 0.92562(16) 0.18504(7) 0.0681(7) Uani 1 1 d . . .
Ni3 Ni 0.39491(5) 1.0836(2) 0.15288(8) 0.0916(9) Uani 1 1 d D E .
Ni4 Ni 0.37161(5) 1.15860(17) 0.21066(9) 0.0912(9) Uani 1 1 d . . .
Ni5 Ni 0.38499(4) 1.00840(14) 0.25923(7) 0.0609(6) Uani 1 1 d . E .
Ni6 Ni 0.40330(5) 1.04502(15) 0.35133(7) 0.0716(7) Uani 1 1 d D . .
Ni7 Ni 0.40597(4) 0.87779(13) 0.33192(6) 0.0508(5) Uani 1 1 d . E .
Ni8 Ni 0.37540(5) 0.99422(19) 0.41034(8) 0.0865(9) Uani 1 1 d D . .
Ni9 Ni 0.37811(4) 0.82585(15) 0.38954(5) 0.0580(6) Uani 1 1 d . E .
Ni10 Ni 0.31594(5) 0.88241(17) 0.41030(6) 0.0694(7) Uani 1 1 d . . .
Ni11 Ni 0.26929(4) 0.73792(14) 0.38580(6) 0.0548(6) Uani 1 1 d . . .
Ni12 Ni 0.21944(5) 0.60148(15) 0.40006(6) 0.0640(6) Uani 1 1 d . . .
Ni13 Ni 0.15416(4) 0.67026(14) 0.35105(6) 0.0554(6) Uani 1 1 d . . .
Ni14 Ni 0.15503(5) 0.50768(16) 0.37924(7) 0.0701(7) Uani 1 1 d . H .
Ni15 Ni 0.11150(5) 0.45394(15) 0.30903(7) 0.0656(6) Uani 1 1 d . . .
Ni16 Ni 0.11085(4) 0.61628(13) 0.28216(6) 0.0531(5) Uani 1 1 d . H .
Ni17 Ni 0.11020(4) 0.46247(14) 0.21970(6) 0.0587(6) Uani 1 1 d . . .
Ni18 Ni 0.10982(5) 0.29764(17) 0.18224(9) 0.0828(8) Uani 1 1 d . A .
Ni19 Ni 0.07393(7) 0.3576(2) 0.10933(9) 0.1006(10) Uani 1 1 d . . .
Ni20 Ni 0.09592(6) 0.52212(18) 0.13974(7) 0.0782(7) Uani 1 1 d . A .
Ni21 Ni 0.13633(8) 0.4695(3) 0.09558(10) 0.1252(13) Uani 1 1 d . . .
O1 O 0.3740(3) 0.9746(9) 0.1341(4) 0.086(4) Uani 1 1 d . E .
O2 O 0.3945(2) 1.0513(7) 0.2065(3) 0.065(3) Uani 1 1 d . E .
O3 O 0.3800(2) 0.9748(6) 0.3076(3) 0.051(3) Uani 1 1 d . E .
O4 O 0.4017(2) 0.9313(8) 0.3813(3) 0.068(3) Uani 1 1 d . E .
O5 O 0.3446(2) 0.9126(8) 0.3822(3) 0.063(3) Uani 1 1 d . E .
O6 O 0.1841(2) 0.5731(7) 0.3600(3) 0.058(3) Uani 1 1 d . H .
O7 O 0.1238(2) 0.5694(7) 0.3362(3) 0.063(3) Uani 1 1 d . H .
O8 O 0.1278(2) 0.5055(7) 0.2692(3) 0.058(3) Uani 1 1 d . H .
O9 O 0.0866(2) 0.4063(8) 0.1636(3) 0.075(4) Uani 1 1 d . A .
O10 O 0.0936(4) 0.4583(10) 0.0924(4) 0.110(5) Uani 1 1 d . A .
N11 N 0.3267(5) 0.9507(18) 0.0660(6) 0.143(7) Uani 1 1 d U . .
C11 C 0.3258(7) 0.957(2) 0.0368(8) 0.151(7) Uani 1 1 d U . .
C12 C 0.3292(8) 0.952(3) -0.0009(8) 0.174(10) Uani 1 1 d U . .
N21 N 0.3420(4) 1.2459(12) 0.2131(7) 0.126(6) Uani 1 1 d DU . .
C21 C 0.3273(5) 1.2990(16) 0.2154(10) 0.131(7) Uani 1 1 d DU . .
C22 C 0.3061(6) 1.3694(17) 0.2205(10) 0.148(9) Uani 1 1 d DU . .
N31 N 0.1405(4) 0.2094(12) 0.2003(8) 0.133(7) Uani 1 1 d U . .
C31 C 0.1561(6) 0.1575(17) 0.2113(11) 0.148(8) Uani 1 1 d U H .
C32 C 0.1782(7) 0.0889(19) 0.2264(12) 0.179(11) Uani 1 1 d U . .
O1W O 0.1300(7) 0.463(2) 0.0380(9) 0.210(11) Uani 0.50 1 d P A 1
N41 N 0.1300(7) 0.463(2) 0.0380(9) 0.210(11) Uani 0.50 1 d PDU A 2
C41 C 0.121(2) 0.474(6) 0.0081(13) 0.216(13) Uiso 0.50 1 d PDU A 2
C42 C 0.116(2) 0.458(6) -0.0334(14) 0.22(2) Uiso 0.50 1 d PDU A 2
O101 O 0.2860(3) 0.9419(11) 0.1100(4) 0.113(4) Uani 1 1 d DU . .
O102 O 0.2798(4) 0.7953(11) 0.1093(4) 0.121(5) Uani 1 1 d DU . .
H102 H 0.2978 0.7952 0.1134 0.182 Uiso 1 1 calc R . .
C101 C 0.2704(3) 0.8742(16) 0.1073(6) 0.111(5) Uani 1 1 d DU . .
C102 C 0.2380(4) 0.8839(12) 0.0999(5) 0.120(5) Uani 1 1 d DU B .
C103 C 0.2285(6) 0.9614(16) 0.0757(8) 0.131(8) Uiso 0.75 1 d PDU B 1
H10A H 0.2330 0.9525 0.0526 0.197 Uiso 0.75 1 calc PR B 1
H10B H 0.2386 1.0120 0.0877 0.197 Uiso 0.75 1 calc PR B 1
H10C H 0.2077 0.9695 0.0711 0.197 Uiso 0.75 1 calc PR B 1
C104 C 0.2304(6) 0.896(2) 0.1354(6) 0.131(8) Uiso 0.75 1 d PDU B 1
H10D H 0.2402 0.9471 0.1477 0.196 Uiso 0.75 1 calc PR B 1
H10E H 0.2366 0.8463 0.1508 0.196 Uiso 0.75 1 calc PR B 1
H10F H 0.2095 0.9035 0.1305 0.196 Uiso 0.75 1 calc PR B 1
C105 C 0.2228(6) 0.8056(16) 0.0800(8) 0.131(9) Uiso 0.75 1 d PDU B 1
H10G H 0.2279 0.7988 0.0572 0.197 Uiso 0.75 1 calc PR B 1
H10H H 0.2019 0.8126 0.0750 0.197 Uiso 0.75 1 calc PR B 1
H10I H 0.2290 0.7550 0.0951 0.197 Uiso 0.75 1 calc PR B 1
C10C C 0.2308(9) 0.975(2) 0.108(2) 0.125(10) Uiso 0.25 1 d PDU B 2
H10J H 0.2415 0.9900 0.1327 0.187 Uiso 0.25 1 calc PR B 2
H10K H 0.2101 0.9799 0.1051 0.187 Uiso 0.25 1 calc PR B 2
H10L H 0.2363 1.0138 0.0909 0.187 Uiso 0.25 1 calc PR B 2
C10D C 0.2277(9) 0.824(4) 0.1250(17) 0.125(11) Uiso 0.25 1 d PDU B 2
H10M H 0.2333 0.7655 0.1212 0.187 Uiso 0.25 1 calc PR B 2
H10N H 0.2067 0.8275 0.1197 0.187 Uiso 0.25 1 calc PR B 2
H10O H 0.2365 0.8407 0.1502 0.187 Uiso 0.25 1 calc PR B 2
C10E C 0.2231(8) 0.862(5) 0.0607(8) 0.129(10) Uiso 0.25 1 d PDU B 2
H10P H 0.2268 0.8025 0.0561 0.193 Uiso 0.25 1 calc PR B 2
H10Q H 0.2305 0.8991 0.0448 0.193 Uiso 0.25 1 calc PR B 2
H10R H 0.2023 0.8710 0.0560 0.193 Uiso 0.25 1 calc PR B 2
O111 O 0.3336(3) 0.8193(10) 0.1231(4) 0.095(4) Uani 1 1 d U . .
O112 O 0.3749(3) 0.8047(9) 0.1662(4) 0.085(3) Uani 1 1 d U . .
C111 C 0.3538(5) 0.7741(10) 0.1430(5) 0.092(4) Uani 1 1 d DU . .
C112 C 0.3524(3) 0.6778(11) 0.1387(4) 0.102(4) Uani 1 1 d DU C .
C113 C 0.3423(8) 0.6392(19) 0.1693(8) 0.110(9) Uiso 0.50 1 d PDU C 1
H11A H 0.3558 0.6541 0.1926 0.164 Uiso 0.50 1 calc PR C 1
H11B H 0.3413 0.5771 0.1667 0.164 Uiso 0.50 1 calc PR C 1
H11C H 0.3231 0.6615 0.1684 0.164 Uiso 0.50 1 calc PR C 1
C114 C 0.3332(7) 0.651(2) 0.1020(6) 0.109(9) Uiso 0.50 1 d PDU C 1
H11D H 0.3332 0.5892 0.0999 0.164 Uiso 0.50 1 calc PR C 1
H11E H 0.3406 0.6764 0.0829 0.164 Uiso 0.50 1 calc PR C 1
H11F H 0.3136 0.6716 0.0993 0.164 Uiso 0.50 1 calc PR C 1
C115 C 0.3829(5) 0.646(2) 0.1419(11) 0.112(9) Uiso 0.50 1 d PDU C 1
H11G H 0.3959 0.6645 0.1650 0.168 Uiso 0.50 1 calc PR C 1
H11H H 0.3895 0.6687 0.1219 0.168 Uiso 0.50 1 calc PR C 1
H11I H 0.3828 0.5833 0.1408 0.168 Uiso 0.50 1 calc PR C 1
C11C C 0.3626(8) 0.6354(18) 0.1756(6) 0.104(9) Uiso 0.50 1 d PDU C 2
H11J H 0.3619 0.5734 0.1726 0.156 Uiso 0.50 1 calc PR C 2
H11K H 0.3501 0.6524 0.1905 0.156 Uiso 0.50 1 calc PR C 2
H11L H 0.3824 0.6531 0.1875 0.156 Uiso 0.50 1 calc PR C 2
C11D C 0.3211(5) 0.652(2) 0.1212(10) 0.111(9) Uiso 0.50 1 d PDU C 2
H11M H 0.3198 0.5905 0.1178 0.166 Uiso 0.50 1 calc PR C 2
H11N H 0.3141 0.6806 0.0976 0.166 Uiso 0.50 1 calc PR C 2
H11O H 0.3092 0.6699 0.1369 0.166 Uiso 0.50 1 calc PR C 2
C11E C 0.3707(8) 0.651(2) 0.1144(9) 0.114(9) Uiso 0.50 1 d PDU C 2
H11P H 0.3698 0.5885 0.1116 0.172 Uiso 0.50 1 calc PR C 2
H11Q H 0.3907 0.6679 0.1254 0.172 Uiso 0.50 1 calc PR C 2
H11R H 0.3635 0.6777 0.0907 0.172 Uiso 0.50 1 calc PR C 2
O121 O 0.4247(3) 0.9063(9) 0.1855(3) 0.079(3) Uani 1 1 d U D .
O122 O 0.4321(3) 1.0203(10) 0.1562(4) 0.090(4) Uani 1 1 d U . .
C121 C 0.4396(3) 0.9466(13) 0.1695(5) 0.085(4) Uani 1 1 d DU D .
C122 C 0.4671(3) 0.9070(10) 0.1646(4) 0.093(4) Uani 1 1 d DU . .
C123 C 0.4915(5) 0.9705(18) 0.1780(10) 0.100(8) Uiso 0.50 1 d PDU D 1
H12A H 0.4931 0.9854 0.2032 0.150 Uiso 0.50 1 calc PR D 1
H12B H 0.4874 1.0220 0.1630 0.150 Uiso 0.50 1 calc PR D 1
H12C H 0.5096 0.9450 0.1763 0.150 Uiso 0.50 1 calc PR D 1
C124 C 0.4629(7) 0.888(2) 0.1247(5) 0.105(8) Uiso 0.50 1 d PDU D 1
H12D H 0.4473 0.8459 0.1165 0.157 Uiso 0.50 1 calc PR D 1
H12E H 0.4807 0.8642 0.1213 0.157 Uiso 0.50 1 calc PR D 1
H12F H 0.4578 0.9401 0.1106 0.157 Uiso 0.50 1 calc PR D 1
C125 C 0.4739(7) 0.8252(15) 0.1864(9) 0.091(8) Uiso 0.50 1 d PDU D 1
H12G H 0.4573 0.7868 0.1794 0.136 Uiso 0.50 1 calc PR D 1
H12H H 0.4782 0.8384 0.2123 0.136 Uiso 0.50 1 calc PR D 1
H12I H 0.4907 0.7977 0.1816 0.136 Uiso 0.50 1 calc PR D 1
C12C C 0.4821(7) 0.9713(19) 0.1464(10) 0.103(8) Uiso 0.50 1 d PDU D 2
H12J H 0.4863 1.0231 0.1611 0.155 Uiso 0.50 1 calc PR D 2
H12K H 0.4695 0.9854 0.1223 0.155 Uiso 0.50 1 calc PR D 2
H12L H 0.5001 0.9468 0.1439 0.155 Uiso 0.50 1 calc PR D 2
C12D C 0.4593(7) 0.8286(17) 0.1408(9) 0.108(8) Uiso 0.50 1 d PDU D 2
H12M H 0.4457 0.8445 0.1176 0.162 Uiso 0.50 1 calc PR D 2
H12N H 0.4504 0.7861 0.1529 0.162 Uiso 0.50 1 calc PR D 2
H12O H 0.4768 0.8047 0.1364 0.162 Uiso 0.50 1 calc PR D 2
C12E C 0.4870(6) 0.883(2) 0.2013(6) 0.109(8) Uiso 0.50 1 d PDU D 2
H12P H 0.4922 0.9339 0.2163 0.163 Uiso 0.50 1 calc PR D 2
H12Q H 0.5045 0.8561 0.1980 0.163 Uiso 0.50 1 calc PR D 2
H12R H 0.4772 0.8424 0.2133 0.163 Uiso 0.50 1 calc PR D 2
O131 O 0.3930(6) 1.134(2) 0.1018(5) 0.111(7) Uiso 0.50 1 d PDU E 1
O132 O 0.4395(7) 1.158(2) 0.1093(8) 0.139(10) Uiso 0.50 1 d PDU E 1
H132 H 0.4367 1.1716 0.1292 0.209 Uiso 0.50 1 calc PR E 1
C131 C 0.4148(5) 1.1303(14) 0.0867(7) 0.127(6) Uiso 0.50 1 d PDU E 1
C132 C 0.4119(6) 1.099(2) 0.0486(7) 0.140(7) Uiso 0.50 1 d PDU E 1
C133 C 0.4397(8) 1.115(4) 0.0382(11) 0.158(14) Uiso 0.50 1 d PDU E 1
H13A H 0.4547 1.1345 0.0594 0.236 Uiso 0.50 1 calc PR E 1
H13B H 0.4364 1.1579 0.0190 0.236 Uiso 0.50 1 calc PR E 1
H13C H 0.4460 1.0614 0.0293 0.236 Uiso 0.50 1 calc PR E 1
C134 C 0.4055(12) 1.004(2) 0.0459(12) 0.195(18) Uiso 0.50 1 d PDU E 1
H13D H 0.3979 0.9878 0.0204 0.293 Uiso 0.50 1 calc PR E 1
H13E H 0.3912 0.9907 0.0589 0.293 Uiso 0.50 1 calc PR E 1
H13F H 0.4233 0.9722 0.0567 0.293 Uiso 0.50 1 calc PR E 1
C135 C 0.3875(9) 1.146(3) 0.0221(8) 0.145(12) Uiso 0.50 1 d PDU E 1
H13G H 0.3885 1.2071 0.0284 0.217 Uiso 0.50 1 calc PR E 1
H13H H 0.3690 1.1229 0.0233 0.217 Uiso 0.50 1 calc PR E 1
H13I H 0.3893 1.1397 -0.0026 0.217 Uiso 0.50 1 calc PR E 1
O13A O 0.3926(6) 1.103(2) 0.0983(5) 0.112(7) Uiso 0.50 1 d PDU E 2
O13B O 0.4393(6) 1.1008(19) 0.1024(8) 0.104(8) Uiso 0.50 1 d PDU E 2
H13J H 0.4387 1.0756 0.1215 0.157 Uiso 0.50 1 calc PR E 2
C13A C 0.4140(5) 1.139(2) 0.0876(8) 0.127(6) Uiso 0.50 1 d PDU E 2
C13B C 0.4081(6) 1.1909(19) 0.0525(7) 0.134(7) Uiso 0.50 1 d PDU E 2
C13C C 0.4283(9) 1.163(3) 0.0308(11) 0.153(12) Uiso 0.50 1 d PDU E 2
H13J' H 0.4482 1.1740 0.0448 0.230 Uiso 0.50 1 calc PR E 2
H13K H 0.4239 1.1946 0.0080 0.230 Uiso 0.50 1 calc PR E 2
H13L H 0.4258 1.1017 0.0257 0.230 Uiso 0.50 1 calc PR E 2
C13D C 0.3770(7) 1.175(3) 0.0311(10) 0.151(14) Uiso 0.50 1 d PDU E 2
H13M H 0.3641 1.1954 0.0451 0.227 Uiso 0.50 1 calc PR E 2
H13N H 0.3739 1.1143 0.0262 0.227 Uiso 0.50 1 calc PR E 2
H13O H 0.3728 1.2065 0.0081 0.227 Uiso 0.50 1 calc PR E 2
C13E C 0.4123(11) 1.285(2) 0.0621(13) 0.162(16) Uiso 0.50 1 d PDU E 2
H13P H 0.4317 1.2937 0.0782 0.243 Uiso 0.50 1 calc PR E 2
H13Q H 0.3980 1.3025 0.0745 0.243 Uiso 0.50 1 calc PR E 2
H13R H 0.4098 1.3181 0.0400 0.243 Uiso 0.50 1 calc PR E 2
O151 O 0.4188(3) 1.1893(11) 0.1692(5) 0.117(5) Uani 1 1 d U . .
O152 O 0.4010(3) 1.2467(10) 0.2126(5) 0.118(4) Uani 1 1 d U F .
C151 C 0.4184(5) 1.2466(16) 0.1923(8) 0.118(5) Uani 1 1 d DU F .
C152 C 0.4396(4) 1.3210(13) 0.1967(6) 0.126(5) Uani 1 1 d DU . .
C153 C 0.4421(9) 1.371(3) 0.2314(8) 0.133(9) Uiso 0.60 1 d PDU F 1
H15A H 0.4509 1.3351 0.2524 0.199 Uiso 0.60 1 calc PR F 1
H15B H 0.4229 1.3890 0.2324 0.199 Uiso 0.60 1 calc PR F 1
H15C H 0.4542 1.4215 0.2318 0.199 Uiso 0.60 1 calc PR F 1
C154 C 0.4693(6) 1.288(3) 0.1976(12) 0.135(9) Uiso 0.60 1 d PDU F 1
H15D H 0.4760 1.2484 0.2179 0.203 Uiso 0.60 1 calc PR F 1
H15E H 0.4828 1.3362 0.2007 0.203 Uiso 0.60 1 calc PR F 1
H15F H 0.4684 1.2588 0.1748 0.203 Uiso 0.60 1 calc PR F 1
C155 C 0.4274(9) 1.378(3) 0.1644(8) 0.140(9) Uiso 0.60 1 d PDU F 1
H15G H 0.4091 1.4023 0.1659 0.211 Uiso 0.60 1 calc PR F 1
H15H H 0.4241 1.3445 0.1421 0.211 Uiso 0.60 1 calc PR F 1
H15I H 0.4410 1.4240 0.1642 0.211 Uiso 0.60 1 calc PR F 1
C15C C 0.4623(9) 1.314(3) 0.2327(10) 0.135(10) Uiso 0.40 1 d PDU F 2
H15J H 0.4732 1.2607 0.2332 0.203 Uiso 0.40 1 calc PR F 2
H15K H 0.4530 1.3132 0.2524 0.203 Uiso 0.40 1 calc PR F 2
H15L H 0.4755 1.3624 0.2357 0.203 Uiso 0.40 1 calc PR F 2
C15D C 0.4538(11) 1.318(3) 0.1659(12) 0.137(10) Uiso 0.40 1 d PDU F 2
H15M H 0.4390 1.3248 0.1427 0.206 Uiso 0.40 1 calc PR F 2
H15N H 0.4636 1.2633 0.1663 0.206 Uiso 0.40 1 calc PR F 2
H15O H 0.4678 1.3644 0.1689 0.206 Uiso 0.40 1 calc PR F 2
C15E C 0.4232(9) 1.4043(16) 0.1944(17) 0.136(10) Uiso 0.40 1 d PDU F 2
H15P H 0.4077 1.4061 0.1717 0.204 Uiso 0.40 1 calc PR F 2
H15Q H 0.4364 1.4521 0.1952 0.204 Uiso 0.40 1 calc PR F 2
H15R H 0.4149 1.4084 0.2149 0.204 Uiso 0.40 1 calc PR F 2
O161 O 0.4287(3) 1.0157(7) 0.2790(4) 0.066(3) Uani 1 1 d . . .
O162 O 0.4370(2) 0.9760(8) 0.3371(4) 0.069(3) Uani 1 1 d . E .
C161 C 0.4448(3) 1.0065(12) 0.3099(7) 0.078(6) Uani 1 1 d D E .
C162 C 0.4768(3) 1.0264(11) 0.3175(5) 0.093(7) Uani 1 1 d D . .
C163 C 0.4875(7) 0.9995(19) 0.2857(6) 0.110(10) Uiso 0.75 1 d PDU G 1
H16A H 0.4870 0.9373 0.2837 0.165 Uiso 0.75 1 calc PR G 1
H16B H 0.5074 1.0194 0.2894 0.165 Uiso 0.75 1 calc PR G 1
H16C H 0.4752 1.0245 0.2634 0.165 Uiso 0.75 1 calc PR G 1
C164 C 0.4943(7) 0.9842(19) 0.3522(6) 0.118(11) Uiso 0.75 1 d PDU G 1
H16D H 0.4865 1.0008 0.3723 0.178 Uiso 0.75 1 calc PR G 1
H16E H 0.5144 1.0025 0.3574 0.178 Uiso 0.75 1 calc PR G 1
H16F H 0.4932 0.9222 0.3492 0.178 Uiso 0.75 1 calc PR G 1
C165 C 0.4776(8) 1.1225(12) 0.3211(9) 0.145(14) Uiso 0.75 1 d PDU G 1
H16G H 0.4706 1.1391 0.3418 0.217 Uiso 0.75 1 calc PR G 1
H16H H 0.4652 1.1480 0.2989 0.217 Uiso 0.75 1 calc PR G 1
H16I H 0.4974 1.1426 0.3249 0.217 Uiso 0.75 1 calc PR G 1
C16C C 0.4834(10) 1.058(5) 0.2835(10) 0.12(2) Uiso 0.25 1 d PDU G 2
H16J H 0.4794 1.0125 0.2652 0.180 Uiso 0.25 1 calc PR G 2
H16K H 0.5038 1.0740 0.2891 0.180 Uiso 0.25 1 calc PR G 2
H16L H 0.4714 1.1076 0.2740 0.180 Uiso 0.25 1 calc PR G 2
C16D C 0.4939(8) 0.946(2) 0.331(2) 0.13(2) Uiso 0.25 1 d PDU G 2
H16M H 0.4902 0.9282 0.3542 0.189 Uiso 0.25 1 calc PR G 2
H16N H 0.5145 0.9574 0.3355 0.189 Uiso 0.25 1 calc PR G 2
H16O H 0.4879 0.9005 0.3133 0.189 Uiso 0.25 1 calc PR G 2
C16E C 0.4847(9) 1.095(4) 0.3469(15) 0.11(2) Uiso 0.25 1 d PDU G 2
H16P H 0.4800 1.0743 0.3687 0.159 Uiso 0.25 1 calc PR G 2
H16Q H 0.4738 1.1467 0.3382 0.159 Uiso 0.25 1 calc PR G 2
H16R H 0.5054 1.1066 0.3526 0.159 Uiso 0.25 1 calc PR G 2
O171 O 0.3705(5) 1.0905(13) 0.3718(6) 0.075(5) Uiso 0.50 1 d PDU H 1
O172 O 0.3346(7) 1.0812(17) 0.3226(8) 0.082(7) Uiso 0.50 1 d PDU H 1
C171 C 0.3480(4) 1.1176(11) 0.3509(5) 0.074(5) Uiso 0.50 1 d PDU H 1
C172 C 0.3360(4) 1.2012(12) 0.3608(6) 0.082(6) Uiso 0.50 1 d PDU H 1
C173 C 0.3068(5) 1.186(2) 0.3672(10) 0.090(10) Uiso 0.50 1 d PDU H 1
H17A H 0.3090 1.1462 0.3876 0.135 Uiso 0.50 1 calc PR H 1
H17B H 0.2937 1.1610 0.3454 0.135 Uiso 0.50 1 calc PR H 1
H17C H 0.2989 1.2398 0.3729 0.135 Uiso 0.50 1 calc PR H 1
C174 C 0.3340(8) 1.2638(17) 0.3301(8) 0.089(9) Uiso 0.50 1 d PDU H 1
H17D H 0.3532 1.2732 0.3270 0.134 Uiso 0.50 1 calc PR H 1
H17E H 0.3261 1.3180 0.3358 0.134 Uiso 0.50 1 calc PR H 1
H17F H 0.3213 1.2405 0.3076 0.134 Uiso 0.50 1 calc PR H 1
C175 C 0.3563(7) 1.236(2) 0.3954(8) 0.105(11) Uiso 0.50 1 d PDU H 1
H17G H 0.3753 1.2463 0.3917 0.157 Uiso 0.50 1 calc PR H 1
H17H H 0.3581 1.1947 0.4151 0.157 Uiso 0.50 1 calc PR H 1
H17I H 0.3486 1.2898 0.4019 0.157 Uiso 0.50 1 calc PR H 1
O17A O 0.3669(4) 1.0822(14) 0.3673(5) 0.074(5) Uiso 0.50 1 d PDU H 2
O17B O 0.3335(7) 1.0627(15) 0.3163(8) 0.074(7) Uiso 0.50 1 d PDU H 2
C17A C 0.3465(5) 1.1087(13) 0.3421(6) 0.070(5) Uiso 0.50 1 d PDU H 2
C17B C 0.3338(4) 1.1958(11) 0.3455(5) 0.073(5) Uiso 0.50 1 d PDU H 2
C17C C 0.3039(5) 1.184(2) 0.3512(9) 0.071(8) Uiso 0.50 1 d PDU H 2
H17J H 0.2916 1.1526 0.3307 0.106 Uiso 0.50 1 calc PR H 2
H17K H 0.2954 1.2401 0.3530 0.106 Uiso 0.50 1 calc PR H 2
H17L H 0.3057 1.1522 0.3737 0.106 Uiso 0.50 1 calc PR H 2
C17D C 0.3300(7) 1.2467(18) 0.3106(7) 0.078(9) Uiso 0.50 1 d PDU H 2
H17M H 0.3177 1.2148 0.2902 0.116 Uiso 0.50 1 calc PR H 2
H17N H 0.3489 1.2562 0.3064 0.116 Uiso 0.50 1 calc PR H 2
H17O H 0.3210 1.3017 0.3129 0.116 Uiso 0.50 1 calc PR H 2
C17E C 0.3526(6) 1.2465(18) 0.3768(7) 0.082(9) Uiso 0.50 1 d PDU H 2
H17P H 0.3437 1.3020 0.3781 0.123 Uiso 0.50 1 calc PR H 2
H17Q H 0.3717 1.2547 0.3730 0.123 Uiso 0.50 1 calc PR H 2
H17R H 0.3546 1.2154 0.3995 0.123 Uiso 0.50 1 calc PR H 2
O181 O 0.4313(3) 1.0985(10) 0.3968(4) 0.101(4) Uani 1 1 d DU H .
O182 O 0.4118(3) 1.0540(10) 0.4394(4) 0.100(4) Uani 1 1 d DU H .
C181 C 0.4303(5) 1.0927(15) 0.4286(6) 0.106(4) Uiso 0.50 1 d PDU H 1
C182 C 0.4536(6) 1.1406(18) 0.4566(7) 0.119(6) Uiso 0.50 1 d PDU H 1
C183 C 0.4614(9) 1.092(3) 0.4923(8) 0.126(11) Uiso 0.50 1 d PDU H 1
H18A H 0.4448 1.0914 0.5023 0.189 Uiso 0.50 1 calc PR H 1
H18B H 0.4777 1.1199 0.5094 0.189 Uiso 0.50 1 calc PR H 1
H18C H 0.4666 1.0333 0.4881 0.189 Uiso 0.50 1 calc PR H 1
C184 C 0.4424(10) 1.228(2) 0.4625(12) 0.139(13) Uiso 0.50 1 d PDU H 1
H18D H 0.4243 1.2227 0.4689 0.209 Uiso 0.50 1 calc PR H 1
H18E H 0.4392 1.2618 0.4401 0.209 Uiso 0.50 1 calc PR H 1
H18F H 0.4566 1.2574 0.4821 0.209 Uiso 0.50 1 calc PR H 1
C185 C 0.4803(7) 1.150(3) 0.4435(12) 0.129(10) Uiso 0.50 1 d PDU H 1
H18G H 0.4900 1.0946 0.4448 0.193 Uiso 0.50 1 calc PR H 1
H18H H 0.4935 1.1911 0.4589 0.193 Uiso 0.50 1 calc PR H 1
H18I H 0.4748 1.1702 0.4184 0.193 Uiso 0.50 1 calc PR H 1
C18A C 0.4311(7) 1.0889(17) 0.4288(4) 0.106(4) Uiso 0.50 1 d PDU H 2
C18B C 0.4569(6) 1.1266(19) 0.4568(7) 0.118(6) Uiso 0.50 1 d PDU H 2
C18C C 0.4516(9) 1.127(3) 0.4940(6) 0.125(11) Uiso 0.50 1 d PDU H 2
H18J H 0.4321 1.1476 0.4919 0.188 Uiso 0.50 1 calc PR H 2
H18K H 0.4657 1.1645 0.5102 0.188 Uiso 0.50 1 calc PR H 2
H18L H 0.4537 1.0690 0.5038 0.188 Uiso 0.50 1 calc PR H 2
C18D C 0.4615(10) 1.218(2) 0.4459(13) 0.139(10) Uiso 0.50 1 d PDU H 2
H18M H 0.4630 1.2181 0.4209 0.209 Uiso 0.50 1 calc PR H 2
H18N H 0.4793 1.2403 0.4622 0.209 Uiso 0.50 1 calc PR H 2
H18O H 0.4451 1.2529 0.4474 0.209 Uiso 0.50 1 calc PR H 2
C18E C 0.4836(7) 1.074(3) 0.4581(12) 0.128(12) Uiso 0.50 1 d PDU H 2
H18P H 0.4913 1.0907 0.4381 0.192 Uiso 0.50 1 calc PR H 2
H18Q H 0.4784 1.0134 0.4559 0.192 Uiso 0.50 1 calc PR H 2
H18R H 0.4981 1.0839 0.4812 0.192 Uiso 0.50 1 calc PR H 2
O191 O 0.4369(2) 0.7963(8) 0.3632(3) 0.062(3) Uani 1 1 d U . .
O192 O 0.4154(2) 0.7540(8) 0.4051(3) 0.070(3) Uani 1 1 d U . .
C191 C 0.4360(3) 0.7529(10) 0.3905(4) 0.071(3) Uani 1 1 d DU H .
C192 C 0.4622(3) 0.6997(8) 0.4093(3) 0.075(4) Uani 1 1 d DU . .
C193 C 0.4784(6) 0.7427(18) 0.4443(6) 0.083(8) Uiso 0.50 1 d PDU H 1
H19A H 0.4952 0.7081 0.4566 0.124 Uiso 0.50 1 calc PR H 1
H19B H 0.4657 0.7487 0.4601 0.124 Uiso 0.50 1 calc PR H 1
H19C H 0.4849 0.7992 0.4390 0.124 Uiso 0.50 1 calc PR H 1
C194 C 0.4819(5) 0.691(2) 0.3848(7) 0.082(8) Uiso 0.50 1 d PDU H 1
H19D H 0.4722 0.6582 0.3632 0.124 Uiso 0.50 1 calc PR H 1
H19E H 0.4997 0.6623 0.3979 0.124 Uiso 0.50 1 calc PR H 1
H19F H 0.4866 0.7481 0.3774 0.124 Uiso 0.50 1 calc PR H 1
C195 C 0.4524(6) 0.6114(12) 0.4173(9) 0.088(8) Uiso 0.50 1 d PDU H 1
H19G H 0.4411 0.5852 0.3946 0.132 Uiso 0.50 1 calc PR H 1
H19H H 0.4405 0.6163 0.4341 0.132 Uiso 0.50 1 calc PR H 1
H19I H 0.4693 0.5760 0.4281 0.132 Uiso 0.50 1 calc PR H 1
C19C C 0.4843(5) 0.7607(16) 0.4325(7) 0.082(8) Uiso 0.50 1 d PDU H 2
H19J H 0.5015 0.7287 0.4456 0.123 Uiso 0.50 1 calc PR H 2
H19K H 0.4760 0.7892 0.4500 0.123 Uiso 0.50 1 calc PR H 2
H19L H 0.4897 0.8035 0.4170 0.123 Uiso 0.50 1 calc PR H 2
C19D C 0.4746(6) 0.6556(18) 0.3819(6) 0.067(7) Uiso 0.50 1 d PDU H 2
H19M H 0.4914 0.6215 0.3946 0.100 Uiso 0.50 1 calc PR H 2
H19N H 0.4805 0.6984 0.3668 0.100 Uiso 0.50 1 calc PR H 2
H19O H 0.4600 0.6183 0.3665 0.100 Uiso 0.50 1 calc PR H 2
C19E C 0.4542(6) 0.6336(16) 0.4337(8) 0.086(8) Uiso 0.50 1 d PDU H 2
H19P H 0.4712 0.6003 0.4459 0.129 Uiso 0.50 1 calc PR H 2
H19Q H 0.4393 0.5956 0.4191 0.129 Uiso 0.50 1 calc PR H 2
H19R H 0.4467 0.6623 0.4519 0.129 Uiso 0.50 1 calc PR H 2
O201 O 0.3875(3) 0.8792(9) 0.4415(3) 0.080(3) Uani 1 1 d DU E .
O202 O 0.3473(3) 0.8452(9) 0.4560(3) 0.085(3) Uani 1 1 d DU E .
C201 C 0.3737(4) 0.8595(14) 0.4635(6) 0.089(4) Uiso 0.50 1 d PDU E 1
C202 C 0.3931(5) 0.8546(17) 0.5022(7) 0.099(6) Uiso 0.50 1 d PDU E 1
C203 C 0.4245(5) 0.857(3) 0.5022(11) 0.121(12) Uiso 0.50 1 d PDU E 1
H20A H 0.4368 0.8546 0.5272 0.181 Uiso 0.50 1 calc PR E 1
H20B H 0.4283 0.9100 0.4908 0.181 Uiso 0.50 1 calc PR E 1
H20C H 0.4286 0.8082 0.4886 0.181 Uiso 0.50 1 calc PR E 1
C204 C 0.3868(10) 0.931(2) 0.5234(9) 0.130(13) Uiso 0.50 1 d PDU E 1
H20D H 0.3664 0.9299 0.5230 0.195 Uiso 0.50 1 calc PR E 1
H20E H 0.3911 0.9834 0.5124 0.195 Uiso 0.50 1 calc PR E 1
H20F H 0.3988 0.9272 0.5485 0.195 Uiso 0.50 1 calc PR E 1
C205 C 0.3870(9) 0.773(2) 0.5198(10) 0.124(11) Uiso 0.50 1 d PDU E 1
H20G H 0.3669 0.7724 0.5206 0.186 Uiso 0.50 1 calc PR E 1
H20H H 0.3997 0.7691 0.5446 0.186 Uiso 0.50 1 calc PR E 1
H20I H 0.3904 0.7237 0.5057 0.186 Uiso 0.50 1 calc PR E 1
C20A C 0.3762(7) 0.8471(13) 0.4642(6) 0.089(4) Uiso 0.50 1 d PDU E 2
C20B C 0.3903(6) 0.8131(17) 0.5021(6) 0.098(6) Uiso 0.50 1 d PDU E 2
C20C C 0.4213(6) 0.790(3) 0.5054(11) 0.110(10) Uiso 0.50 1 d PDU E 2
H20J H 0.4315 0.8395 0.5000 0.165 Uiso 0.50 1 calc PR E 2
H20K H 0.4219 0.7438 0.4883 0.165 Uiso 0.50 1 calc PR E 2
H20L H 0.4306 0.7702 0.5302 0.165 Uiso 0.50 1 calc PR E 2
C20D C 0.3891(9) 0.882(2) 0.5297(8) 0.118(11) Uiso 0.50 1 d PDU E 2
H20M H 0.3689 0.8961 0.5276 0.177 Uiso 0.50 1 calc PR E 2
H20N H 0.3992 0.9328 0.5250 0.177 Uiso 0.50 1 calc PR E 2
H20O H 0.3983 0.8608 0.5542 0.177 Uiso 0.50 1 calc PR E 2
C20E C 0.3743(9) 0.735(2) 0.5099(10) 0.135(13) Uiso 0.50 1 d PDU E 2
H20P H 0.3540 0.7498 0.5069 0.202 Uiso 0.50 1 calc PR E 2
H20Q H 0.3830 0.7161 0.5348 0.202 Uiso 0.50 1 calc PR E 2
H20R H 0.3755 0.6894 0.4930 0.202 Uiso 0.50 1 calc PR E 2
O211 O 0.3520(7) 1.0572(19) 0.4365(8) 0.116(6) Uiso 0.60 1 d PU H 1
O212 O 0.3107(7) 0.989(2) 0.4330(9) 0.122(6) Uiso 0.60 1 d PU H 1
C211 C 0.3250(9) 1.062(2) 0.4388(10) 0.131(6) Uiso 0.60 1 d PDU H 1
C212 C 0.3181(6) 1.1202(18) 0.4671(8) 0.141(7) Uiso 0.60 1 d PDU H 1
C213 C 0.3290(9) 1.079(3) 0.5041(8) 0.152(12) Uiso 0.60 1 d PDU H 1
H21A H 0.3198 1.0238 0.5040 0.229 Uiso 0.60 1 calc PR H 1
H21B H 0.3244 1.1162 0.5224 0.229 Uiso 0.60 1 calc PR H 1
H21C H 0.3500 1.0717 0.5099 0.229 Uiso 0.60 1 calc PR H 1
C214 C 0.3323(9) 1.206(2) 0.4663(12) 0.157(12) Uiso 0.60 1 d PDU H 1
H21D H 0.3260 1.2301 0.4418 0.235 Uiso 0.60 1 calc PR H 1
H21E H 0.3533 1.1997 0.4736 0.235 Uiso 0.60 1 calc PR H 1
H21F H 0.3267 1.2453 0.4832 0.235 Uiso 0.60 1 calc PR H 1
C215 C 0.2858(6) 1.133(3) 0.4581(12) 0.165(10) Uiso 0.60 1 d PDU H 1
H21G H 0.2786 1.1560 0.4335 0.248 Uiso 0.60 1 calc PR H 1
H21H H 0.2814 1.1735 0.4754 0.248 Uiso 0.60 1 calc PR H 1
H21I H 0.2764 1.0786 0.4597 0.248 Uiso 0.60 1 calc PR H 1
O531 O 0.3795(7) 1.141(3) 0.4757(11) 0.162(15) Uiso 0.40 1 d PDU H 2
H531 H 0.3924 1.1104 0.4714 0.242 Uiso 0.40 1 calc PR H 2
N531 N 0.3519(7) 1.028(2) 0.4469(11) 0.121(7) Uiso 0.40 1 d PDU H 2
N532 N 0.3232(7) 1.008(2) 0.4381(11) 0.127(6) Uiso 0.40 1 d PDU H 2
C531 C 0.3547(7) 1.103(2) 0.4636(8) 0.132(7) Uiso 0.40 1 d PDU H 2
C532 C 0.3272(7) 1.134(2) 0.4658(10) 0.138(7) Uiso 0.40 1 d PDU H 2
H532 H 0.3227 1.1853 0.4761 0.166 Uiso 0.40 1 calc PR H 2
C533 C 0.3091(6) 1.070(2) 0.4492(7) 0.138(6) Uiso 0.40 1 d PDU H 2
C534 C 0.2763(7) 1.070(2) 0.4437(9) 0.159(9) Uiso 0.40 1 d PDU H 2
F531 F 0.2711(8) 1.073(3) 0.4753(9) 0.188(13) Uiso 0.40 1 d PDU H 2
F532 F 0.2635(8) 1.004(2) 0.4257(12) 0.183(15) Uiso 0.40 1 d PDU H 2
F533 F 0.2654(8) 1.138(2) 0.4255(11) 0.168(12) Uiso 0.40 1 d PDU H 2
O221 O 0.2843(3) 0.9263(8) 0.3668(4) 0.072(3) Uani 1 1 d U H .
O222 O 0.2572(2) 0.8139(8) 0.3435(3) 0.067(3) Uani 1 1 d U H .
C221 C 0.2634(4) 0.8915(13) 0.3442(6) 0.070(3) Uani 1 1 d U . .
C222 C 0.2460(5) 0.9502(14) 0.3139(6) 0.088(4) Uani 1 1 d U H .
C223 C 0.2640(5) 0.9677(16) 0.2886(7) 0.113(6) Uani 1 1 d U . .
H22A H 0.2821 0.9950 0.3020 0.170 Uiso 1 1 calc R H .
H22B H 0.2534 1.0056 0.2692 0.170 Uiso 1 1 calc R . .
H22C H 0.2682 0.9140 0.2781 0.170 Uiso 1 1 calc R . .
C224 C 0.2399(5) 1.0343(14) 0.3300(7) 0.106(6) Uani 1 1 d U . .
H22D H 0.2284 1.0236 0.3470 0.159 Uiso 1 1 calc R H .
H22E H 0.2292 1.0720 0.3106 0.159 Uiso 1 1 calc R . .
H22F H 0.2582 1.0613 0.3430 0.159 Uiso 1 1 calc R . .
C225 C 0.2180(5) 0.9090(15) 0.2939(7) 0.115(7) Uani 1 1 d U . .
H22G H 0.2058 0.9027 0.3103 0.172 Uiso 1 1 calc R H .
H22H H 0.2218 0.8527 0.2852 0.172 Uiso 1 1 calc R . .
H22I H 0.2081 0.9447 0.2733 0.172 Uiso 1 1 calc R . .
O231 O 0.2787(3) 0.8258(11) 0.4295(4) 0.094(4) Uani 1 1 d U H .
O232 O 0.2763(3) 0.6893(11) 0.4388(4) 0.102(4) Uani 1 1 d U H .
C231 C 0.2788(5) 0.7666(17) 0.4506(5) 0.108(4) Uani 1 1 d DU H .
C232 C 0.2785(4) 0.7908(13) 0.4893(5) 0.133(5) Uani 1 1 d DU . .
C233 C 0.2484(4) 0.8196(18) 0.4884(6) 0.152(8) Uani 1 1 d DU H .
H23A H 0.2433 0.8702 0.4730 0.228 Uiso 1 1 calc R . .
H23B H 0.2478 0.8336 0.5131 0.228 Uiso 1 1 calc R . .
H23C H 0.2347 0.7738 0.4787 0.228 Uiso 1 1 calc R . .
C234 C 0.2996(6) 0.8632(17) 0.5036(7) 0.168(8) Uani 1 1 d DU H .
H23D H 0.3192 0.8446 0.5045 0.252 Uiso 1 1 calc R . .
H23E H 0.2988 0.8788 0.5280 0.252 Uiso 1 1 calc R . .
H23F H 0.2945 0.9126 0.4875 0.252 Uiso 1 1 calc R . .
C235 C 0.2871(7) 0.7143(15) 0.5137(6) 0.176(8) Uani 1 1 d DU H .
H23G H 0.3066 0.6963 0.5141 0.264 Uiso 1 1 calc R . .
H23H H 0.2735 0.6675 0.5046 0.264 Uiso 1 1 calc R . .
H23I H 0.2866 0.7292 0.5383 0.264 Uiso 1 1 calc R . .
O241 O 0.2701(2) 0.6403(8) 0.3531(3) 0.069(3) Uani 1 1 d U H .
O242 O 0.2448(3) 0.5441(8) 0.3740(4) 0.077(3) Uani 1 1 d U H .
C241 C 0.2610(4) 0.5645(13) 0.3557(6) 0.075(3) Uani 1 1 d U . .
C242 C 0.2713(5) 0.4908(14) 0.3359(7) 0.089(4) Uani 1 1 d U H .
C243 C 0.2817(5) 0.4197(14) 0.3622(7) 0.108(6) Uani 1 1 d U . .
H24A H 0.2983 0.4391 0.3816 0.163 Uiso 1 1 calc R H .
H24B H 0.2874 0.3712 0.3497 0.163 Uiso 1 1 calc R . .
H24C H 0.2662 0.4022 0.3726 0.163 Uiso 1 1 calc R . .
C244 C 0.2961(5) 0.5220(15) 0.3218(7) 0.105(6) Uani 1 1 d U . .
H24D H 0.3125 0.5374 0.3424 0.157 Uiso 1 1 calc R H .
H24E H 0.2899 0.5721 0.3064 0.157 Uiso 1 1 calc R . .
H24F H 0.3018 0.4767 0.3077 0.157 Uiso 1 1 calc R . .
C245 C 0.2462(6) 0.4675(16) 0.3061(7) 0.122(7) Uani 1 1 d U . .
H24G H 0.2514 0.4206 0.2922 0.183 Uiso 1 1 calc R H .
H24H H 0.2400 0.5168 0.2902 0.183 Uiso 1 1 calc R . .
H24I H 0.2305 0.4494 0.3160 0.183 Uiso 1 1 calc R . .
O251 O 0.1981(3) 0.6564(9) 0.4339(3) 0.075(3) Uani 1 1 d U H .
O252 O 0.1531(3) 0.6282(8) 0.4027(3) 0.070(3) Uani 1 1 d U H .
C251 C 0.1722(4) 0.6557(12) 0.4310(4) 0.074(3) Uani 1 1 d DU . .
C252 C 0.1613(3) 0.6844(10) 0.4628(4) 0.079(4) Uani 1 1 d DU H .
C253 C 0.1828(6) 0.7452(18) 0.4870(7) 0.080(8) Uiso 0.50 1 d PDU H 1
H25A H 0.2010 0.7154 0.4974 0.120 Uiso 0.50 1 calc PR H 1
H25B H 0.1751 0.7655 0.5066 0.120 Uiso 0.50 1 calc PR H 1
H25C H 0.1861 0.7938 0.4726 0.120 Uiso 0.50 1 calc PR H 1
C254 C 0.1323(5) 0.728(2) 0.4490(8) 0.082(9) Uiso 0.50 1 d PDU H 1
H25D H 0.1345 0.7800 0.4359 0.123 Uiso 0.50 1 calc PR H 1
H25E H 0.1249 0.7425 0.4695 0.123 Uiso 0.50 1 calc PR H 1
H25F H 0.1188 0.6894 0.4326 0.123 Uiso 0.50 1 calc PR H 1
C255 C 0.1585(7) 0.6055(14) 0.4845(7) 0.079(8) Uiso 0.50 1 d PDU H 1
H25G H 0.1772 0.5769 0.4926 0.119 Uiso 0.50 1 calc PR H 1
H25H H 0.1444 0.5666 0.4692 0.119 Uiso 0.50 1 calc PR H 1
H25I H 0.1521 0.6221 0.5056 0.119 Uiso 0.50 1 calc PR H 1
C25C C 0.1674(12) 0.7787(14) 0.4695(13) 0.29(6) Uiso 0.50 1 d PD H 2
H25J H 0.1883 0.7876 0.4788 0.438 Uiso 0.50 1 calc PR H 2
H25K H 0.1579 0.7992 0.4874 0.438 Uiso 0.50 1 calc PR H 2
H25L H 0.1601 0.8101 0.4468 0.438 Uiso 0.50 1 calc PR H 2
C25D C 0.1291(4) 0.668(3) 0.4538(10) 0.14(2) Uiso 0.50 1 d PD H 2
H25M H 0.1251 0.6088 0.4458 0.209 Uiso 0.50 1 calc PR H 2
H25N H 0.1190 0.7065 0.4343 0.209 Uiso 0.50 1 calc PR H 2
H25O H 0.1225 0.6780 0.4753 0.209 Uiso 0.50 1 calc PR H 2
C25E C 0.1767(9) 0.634(3) 0.4963(6) 0.14(2) Uiso 0.50 1 d PD H 2
H25P H 0.1710 0.5739 0.4928 0.213 Uiso 0.50 1 calc PR H 2
H25Q H 0.1714 0.6565 0.5174 0.213 Uiso 0.50 1 calc PR H 2
H25R H 0.1976 0.6386 0.5003 0.213 Uiso 0.50 1 calc PR H 2
O261 O 0.1214(2) 0.7542(8) 0.3506(3) 0.067(3) Uani 1 1 d U H .
O262 O 0.0891(2) 0.7113(8) 0.3002(3) 0.068(3) Uani 1 1 d U . .
C261 C 0.0969(3) 0.7587(10) 0.3280(5) 0.069(3) Uani 1 1 d DU H .
C262 C 0.0748(3) 0.8167(8) 0.3377(3) 0.077(4) Uani 1 1 d DU . .
C263 C 0.0900(6) 0.8844(16) 0.3645(8) 0.075(9) Uiso 0.50 1 d PDU H 1
H26A H 0.1025 0.9184 0.3537 0.089 Uiso 0.50 1 calc PR H 1
H26B H 0.1017 0.8569 0.3866 0.089 Uiso 0.50 1 calc PR H 1
H26C H 0.0757 0.9215 0.3704 0.089 Uiso 0.50 1 calc PR H 1
C264 C 0.0568(6) 0.859(2) 0.3033(6) 0.082(9) Uiso 0.50 1 d PDU H 1
H26D H 0.0694 0.8930 0.2924 0.098 Uiso 0.50 1 calc PR H 1
H26E H 0.0426 0.8971 0.3092 0.098 Uiso 0.50 1 calc PR H 1
H26F H 0.0469 0.8159 0.2860 0.098 Uiso 0.50 1 calc PR H 1
C265 C 0.0557(6) 0.7625(17) 0.3541(9) 0.087(10) Uiso 0.50 1 d PDU H 1
H26G H 0.0674 0.7361 0.3765 0.105 Uiso 0.50 1 calc PR H 1
H26H H 0.0465 0.7180 0.3369 0.105 Uiso 0.50 1 calc PR H 1
H26I H 0.0409 0.7984 0.3596 0.105 Uiso 0.50 1 calc PR H 1
C26C C 0.0892(6) 0.9006(13) 0.3519(9) 0.090(15) Uiso 0.50 1 d PD H 2
H26J H 0.1052 0.8901 0.3736 0.108 Uiso 0.50 1 calc PR H 2
H26K H 0.0751 0.9382 0.3582 0.108 Uiso 0.50 1 calc PR H 2
H26L H 0.0965 0.9278 0.3333 0.108 Uiso 0.50 1 calc PR H 2
C26D C 0.0495(5) 0.832(2) 0.3047(6) 0.084(14) Uiso 0.50 1 d PD H 2
H26M H 0.0400 0.7775 0.2962 0.101 Uiso 0.50 1 calc PR H 2
H26N H 0.0563 0.8578 0.2854 0.101 Uiso 0.50 1 calc PR H 2
H26O H 0.0357 0.8703 0.3112 0.101 Uiso 0.50 1 calc PR H 2
C26E C 0.0640(6) 0.7727(18) 0.3667(7) 0.082(13) Uiso 0.50 1 d PD H 2
H26P H 0.0549 0.7185 0.3573 0.099 Uiso 0.50 1 calc PR H 2
H26Q H 0.0499 0.8093 0.3735 0.099 Uiso 0.50 1 calc PR H 2
H26R H 0.0802 0.7619 0.3881 0.099 Uiso 0.50 1 calc PR H 2
O271 O 0.1494(3) 0.4071(8) 0.3426(4) 0.082(3) Uani 1 1 d U H .
O272 O 0.1761(3) 0.4015(9) 0.3040(4) 0.094(4) Uani 1 1 d U H .
C271 C 0.1663(5) 0.3701(13) 0.3284(7) 0.085(4) Uani 1 1 d U . .
C272 C 0.1791(5) 0.2819(14) 0.3451(7) 0.098(4) Uani 1 1 d U H .
C273 C 0.2108(5) 0.2926(15) 0.3627(7) 0.115(7) Uani 1 1 d U . .
H27A H 0.2138 0.3323 0.3831 0.138 Uiso 1 1 calc R H .
H27B H 0.2201 0.3152 0.3449 0.138 Uiso 1 1 calc R . .
H27C H 0.2193 0.2372 0.3715 0.138 Uiso 1 1 calc R . .
C274 C 0.1731(5) 0.2223(14) 0.3147(7) 0.111(6) Uani 1 1 d U . .
H27D H 0.1825 0.2420 0.2967 0.133 Uiso 1 1 calc R H .
H27E H 0.1522 0.2191 0.3035 0.133 Uiso 1 1 calc R . .
H27F H 0.1804 0.1657 0.3234 0.133 Uiso 1 1 calc R . .
C275 C 0.1642(6) 0.2530(14) 0.3720(7) 0.118(6) Uani 1 1 d U . .
H27G H 0.1682 0.2930 0.3924 0.141 Uiso 1 1 calc R H .
H27H H 0.1711 0.1962 0.3808 0.141 Uiso 1 1 calc R . .
H27I H 0.1434 0.2508 0.3605 0.141 Uiso 1 1 calc R . .
O281 O 0.1220(3) 0.4617(9) 0.3978(4) 0.087(4) Uani 1 1 d U . .
O282 O 0.0907(3) 0.4212(9) 0.3477(4) 0.087(4) Uani 1 1 d U H .
C281 C 0.0986(5) 0.4350(14) 0.3806(6) 0.092(4) Uiso 1 1 d DU H .
C282 C 0.0766(4) 0.4080(13) 0.4009(5) 0.116(6) Uiso 1 1 d DU . .
C283 C 0.0595(8) 0.4897(18) 0.4003(11) 0.134(11) Uiso 0.60 1 d PDU H 1
H28A H 0.0489 0.5033 0.3752 0.202 Uiso 0.60 1 calc PR H 1
H28B H 0.0727 0.5364 0.4104 0.202 Uiso 0.60 1 calc PR H 1
H28C H 0.0459 0.4820 0.4148 0.202 Uiso 0.60 1 calc PR H 1
C284 C 0.0922(8) 0.385(3) 0.4397(7) 0.135(11) Uiso 0.60 1 d PDU H 1
H28D H 0.1053 0.4307 0.4508 0.203 Uiso 0.60 1 calc PR H 1
H28E H 0.1032 0.3321 0.4399 0.203 Uiso 0.60 1 calc PR H 1
H28F H 0.0781 0.3755 0.4534 0.203 Uiso 0.60 1 calc PR H 1
C285 C 0.0568(8) 0.337(2) 0.3826(10) 0.120(10) Uiso 0.60 1 d PDU H 1
H28G H 0.0471 0.3528 0.3575 0.181 Uiso 0.60 1 calc PR H 1
H28H H 0.0423 0.3262 0.3957 0.181 Uiso 0.60 1 calc PR H 1
H28I H 0.0680 0.2847 0.3827 0.181 Uiso 0.60 1 calc PR H 1
C28C C 0.0463(4) 0.425(4) 0.3777(11) 0.127(12) Uiso 0.40 1 d PDU H 2
H28J H 0.0423 0.3889 0.3560 0.191 Uiso 0.40 1 calc PR H 2
H28K H 0.0443 0.4848 0.3707 0.191 Uiso 0.40 1 calc PR H 2
H28L H 0.0326 0.4109 0.3915 0.191 Uiso 0.40 1 calc PR H 2
C28D C 0.0827(10) 0.456(3) 0.4366(8) 0.118(12) Uiso 0.40 1 d PDU H 2
H28M H 0.1026 0.4451 0.4507 0.178 Uiso 0.40 1 calc PR H 2
H28N H 0.0695 0.4357 0.4502 0.178 Uiso 0.40 1 calc PR H 2
H28O H 0.0798 0.5168 0.4318 0.178 Uiso 0.40 1 calc PR H 2
C28E C 0.0808(11) 0.3129(15) 0.4085(14) 0.129(12) Uiso 0.40 1 d PDU H 2
H28P H 0.1003 0.3028 0.4243 0.194 Uiso 0.40 1 calc PR H 2
H28Q H 0.0784 0.2822 0.3856 0.194 Uiso 0.40 1 calc PR H 2
H28R H 0.0666 0.2926 0.4205 0.194 Uiso 0.40 1 calc PR H 2
O291 O 0.0762(2) 0.5283(7) 0.2802(3) 0.060(3) Uani 1 1 d U H .
O292 O 0.0690(2) 0.4744(7) 0.2244(3) 0.059(3) Uani 1 1 d U H .
C291 C 0.0603(4) 0.5027(12) 0.2494(6) 0.067(3) Uani 1 1 d U . .
C292 C 0.0277(4) 0.5099(15) 0.2427(6) 0.083(4) Uani 1 1 d U H .
C293 C 0.0119(4) 0.5024(16) 0.2032(6) 0.095(5) Uani 1 1 d U . .
H29A H 0.0181 0.5483 0.1897 0.114 Uiso 1 1 calc R H .
H29B H -0.0088 0.5070 0.2002 0.114 Uiso 1 1 calc R . .
H29C H 0.0162 0.4472 0.1941 0.114 Uiso 1 1 calc R . .
C294 C 0.0209(5) 0.5948(17) 0.2552(7) 0.117(6) Uani 1 1 d U . .
H29D H 0.0260 0.6393 0.2402 0.140 Uiso 1 1 calc R H .
H29E H 0.0318 0.6032 0.2806 0.140 Uiso 1 1 calc R . .
H29F H 0.0002 0.5980 0.2531 0.140 Uiso 1 1 calc R . .
C295 C 0.0194(5) 0.4402(18) 0.2631(7) 0.123(7) Uani 1 1 d U . .
H29G H -0.0014 0.4422 0.2598 0.148 Uiso 1 1 calc R H .
H29H H 0.0295 0.4462 0.2889 0.148 Uiso 1 1 calc R . .
H29I H 0.0245 0.3856 0.2542 0.148 Uiso 1 1 calc R . .
O301 O 0.0775(3) 0.2168(9) 0.1766(4) 0.096(4) Uani 1 1 d U . .
O302 O 0.0497(3) 0.2666(10) 0.1231(5) 0.102(4) Uani 1 1 d U H .
C301 C 0.0547(4) 0.2151(14) 0.1494(7) 0.107(4) Uani 1 1 d DU H .
C302 C 0.0290(4) 0.1698(11) 0.1556(5) 0.124(5) Uani 1 1 d DU . .
C303 C 0.0057(4) 0.1587(16) 0.1202(5) 0.144(8) Uani 1 1 d DU H .
H30A H -0.0106 0.1276 0.1246 0.216 Uiso 1 1 calc R . .
H30B H 0.0134 0.1265 0.1031 0.216 Uiso 1 1 calc R . .
H30C H -0.0008 0.2148 0.1099 0.216 Uiso 1 1 calc R . .
C304 C 0.0381(5) 0.0835(11) 0.1727(7) 0.145(8) Uani 1 1 d DU H .
H30D H 0.0213 0.0540 0.1765 0.217 Uiso 1 1 calc R . .
H30E H 0.0526 0.0913 0.1960 0.217 Uiso 1 1 calc R . .
H30F H 0.0463 0.0495 0.1566 0.217 Uiso 1 1 calc R . .
C305 C 0.0169(5) 0.2218(15) 0.1817(6) 0.139(7) Uani 1 1 d DU H .
H30G H 0.0004 0.1915 0.1862 0.209 Uiso 1 1 calc R . .
H30H H 0.0105 0.2776 0.1710 0.209 Uiso 1 1 calc R . .
H30I H 0.0319 0.2294 0.2047 0.209 Uiso 1 1 calc R . .
O311 O 0.0366(3) 0.4268(11) 0.0949(4) 0.102(4) Uani 1 1 d U H .
O312 O 0.0525(3) 0.5492(10) 0.1242(4) 0.089(4) Uani 1 1 d U . .
C311 C 0.0334(6) 0.5044(19) 0.1039(7) 0.097(4) Uani 1 1 d U H .
C312 C 0.0026(6) 0.5393(19) 0.0891(7) 0.112(4) Uani 1 1 d U . .
C313 C -0.0189(6) 0.4819(19) 0.1009(8) 0.132(7) Uani 1 1 d U H .
H31A H -0.0140 0.4804 0.1274 0.198 Uiso 1 1 calc R . .
H31B H -0.0180 0.4241 0.0916 0.198 Uiso 1 1 calc R . .
H31C H -0.0384 0.5046 0.0912 0.198 Uiso 1 1 calc R . .
C314 C 0.0006(6) 0.6242(18) 0.1041(7) 0.125(7) Uani 1 1 d U H .
H31D H 0.0053 0.6205 0.1306 0.188 Uiso 1 1 calc R . .
H31E H -0.0190 0.6461 0.0945 0.188 Uiso 1 1 calc R . .
H31F H 0.0142 0.6627 0.0973 0.188 Uiso 1 1 calc R . .
C315 C -0.0043(6) 0.540(2) 0.0473(7) 0.133(7) Uani 1 1 d U H .
H31G H 0.0095 0.5775 0.0400 0.199 Uiso 1 1 calc R . .
H31H H -0.0238 0.5622 0.0368 0.199 Uiso 1 1 calc R . .
H31I H -0.0029 0.4825 0.0384 0.199 Uiso 1 1 calc R . .
O321 O 0.0632(5) 0.2995(17) 0.0584(7) 0.192(9) Uiso 1 1 d DU H .
O322 O 0.0110(6) 0.309(2) 0.0436(8) 0.237(12) Uiso 1 1 d DU H .
H322 H 0.0131 0.3452 0.0602 0.355 Uiso 1 1 calc R . .
C321 C 0.0367(7) 0.274(2) 0.0447(9) 0.232(10) Uiso 1 1 d DU . .
C322 C 0.0313(6) 0.2090(18) 0.0137(8) 0.273(12) Uiso 1 1 d DU H .
C323 C 0.0449(10) 0.125(2) 0.0288(12) 0.315(19) Uiso 1 1 d DU . .
H32A H 0.0369 0.1062 0.0484 0.472 Uiso 1 1 calc R H .
H32B H 0.0658 0.1319 0.0382 0.472 Uiso 1 1 calc R . .
H32C H 0.0406 0.0818 0.0095 0.472 Uiso 1 1 calc R . .
C324 C 0.0449(10) 0.242(3) -0.0149(10) 0.309(19) Uiso 1 1 d DU . .
H32D H 0.0357 0.2959 -0.0247 0.463 Uiso 1 1 calc R H .
H32E H 0.0421 0.2002 -0.0345 0.463 Uiso 1 1 calc R . .
H32F H 0.0655 0.2513 -0.0040 0.463 Uiso 1 1 calc R . .
C325 C -0.0010(6) 0.198(3) -0.0021(12) 0.325(19) Uiso 1 1 d DU . .
H32G H -0.0096 0.1810 0.0171 0.487 Uiso 1 1 calc R H .
H32H H -0.0047 0.1538 -0.0209 0.487 Uiso 1 1 calc R . .
H32I H -0.0095 0.2519 -0.0128 0.487 Uiso 1 1 calc R . .
O331 O 0.1022(3) 0.6357(10) 0.1188(4) 0.102(4) Uani 1 1 d U . .
O332 O 0.1344(4) 0.5973(12) 0.0893(5) 0.120(4) Uani 1 1 d U A .
C331 C 0.1205(6) 0.6551(18) 0.1021(7) 0.114(4) Uani 1 1 d U A .
C332 C 0.1249(7) 0.7473(19) 0.0955(8) 0.124(5) Uani 1 1 d U . .
C333 C 0.0988(7) 0.7976(19) 0.0961(9) 0.148(7) Uani 1 1 d U H .
H33A H 0.1022 0.8580 0.0925 0.221 Uiso 1 1 calc R . .
H33B H 0.0948 0.7899 0.1195 0.221 Uiso 1 1 calc R . .
H33C H 0.0823 0.7778 0.0766 0.221 Uiso 1 1 calc R . .
C334 C 0.1343(6) 0.7617(19) 0.0606(7) 0.144(8) Uani 1 1 d U H .
H33D H 0.1517 0.7283 0.0618 0.215 Uiso 1 1 calc R . .
H33E H 0.1383 0.8223 0.0583 0.215 Uiso 1 1 calc R . .
H33F H 0.1188 0.7436 0.0395 0.215 Uiso 1 1 calc R . .
C335 C 0.1500(7) 0.775(2) 0.1279(9) 0.152(8) Uani 1 1 d U H .
H33G H 0.1675 0.7438 0.1273 0.228 Uiso 1 1 calc R . .
H33H H 0.1452 0.7617 0.1506 0.228 Uiso 1 1 calc R . .
H33I H 0.1532 0.8361 0.1265 0.228 Uiso 1 1 calc R . .
O341 O 0.1813(5) 0.4780(15) 0.1017(6) 0.148(6) Uani 1 1 d U A .
O342 O 0.1881(5) 0.6105(16) 0.0896(6) 0.161(7) Uani 1 1 d U A .
H342 H 0.1702 0.6101 0.0866 0.242 Uiso 1 1 calc R . .
C341 C 0.1987(9) 0.534(3) 0.0999(11) 0.162(7) Uiso 1 1 d U . .
C342 C 0.2317(9) 0.521(3) 0.1069(11) 0.165(8) Uiso 1 1 d U A .
C343 C 0.2453(8) 0.581(3) 0.1362(11) 0.188(13) Uiso 1 1 d U . .
H34A H 0.2404 0.6396 0.1279 0.282 Uiso 1 1 calc R A .
H34B H 0.2663 0.5739 0.1429 0.282 Uiso 1 1 calc R . .
H34C H 0.2383 0.5696 0.1573 0.282 Uiso 1 1 calc R . .
C344 C 0.2365(9) 0.554(3) 0.0707(12) 0.212(14) Uiso 1 1 d U . .
H34D H 0.2310 0.6140 0.0673 0.318 Uiso 1 1 calc R A .
H34E H 0.2247 0.5204 0.0504 0.318 Uiso 1 1 calc R . .
H34F H 0.2569 0.5478 0.0715 0.318 Uiso 1 1 calc R . .
C345 C 0.2382(9) 0.431(3) 0.1155(11) 0.193(13) Uiso 1 1 d U . .
H34G H 0.2284 0.3958 0.0946 0.290 Uiso 1 1 calc R A .
H34H H 0.2314 0.4151 0.1365 0.290 Uiso 1 1 calc R . .
H34I H 0.2590 0.4217 0.1212 0.290 Uiso 1 1 calc R . .
O401 O 0.3593(3) 1.1472(11) 0.1558(4) 0.114(4) Uani 1 1 d DU E .
N401 N 0.3212(4) 1.0799(11) 0.1163(4) 0.114(3) Uani 0.50 1 d PDU E 1
N402 N 0.2978(4) 1.1079(17) 0.0904(5) 0.120(5) Uiso 0.50 1 d PDU E 1
H402 H 0.2846 1.0748 0.0765 0.144 Uiso 0.50 1 calc PR E 1
C401 C 0.3351(6) 1.1503(17) 0.1309(8) 0.117(4) Uiso 0.50 1 d PDU E 1
C402 C 0.3211(7) 1.2259(17) 0.1132(9) 0.124(6) Uiso 0.50 1 d PDU E 1
H40A H 0.3267 1.2838 0.1175 0.149 Uiso 0.50 1 calc PR E 1
C403 C 0.2978(6) 1.1925(17) 0.0888(8) 0.130(6) Uiso 0.50 1 d PDU E 1
C404 C 0.2743(6) 1.2412(18) 0.0605(8) 0.157(9) Uiso 0.50 1 d PDU E 1
F401 F 0.2819(8) 1.245(3) 0.0302(8) 0.206(14) Uiso 0.50 1 d PDU E 1
F402 F 0.2497(6) 1.202(2) 0.0550(10) 0.183(13) Uiso 0.50 1 d PDU E 1
F403 F 0.2720(8) 1.3184(18) 0.0709(10) 0.185(13) Uiso 0.50 1 d PDU E 1
O142 O 0.3212(4) 1.0799(11) 0.1163(4) 0.114(3) Uani 0.50 1 d PDU E 2
C141 C 0.3352(11) 1.147(4) 0.1292(13) 0.119(4) Uiso 0.50 1 d PDU E 2
C142 C 0.3207(8) 1.227(2) 0.1089(10) 0.124(6) Uiso 0.50 1 d PDU E 2
C143 C 0.3158(11) 1.214(3) 0.0685(10) 0.133(11) Uiso 0.50 1 d PDU E 2
H14A H 0.3344 1.2071 0.0632 0.200 Uiso 0.50 1 calc PR E 2
H14B H 0.3058 1.2639 0.0554 0.200 Uiso 0.50 1 calc PR E 2
H14C H 0.3040 1.1631 0.0607 0.200 Uiso 0.50 1 calc PR E 2
C144 C 0.3396(9) 1.305(3) 0.1212(13) 0.138(12) Uiso 0.50 1 d PDU E 2
H14D H 0.3446 1.3091 0.1477 0.207 Uiso 0.50 1 calc PR E 2
H14E H 0.3291 1.3560 0.1104 0.207 Uiso 0.50 1 calc PR E 2
H14F H 0.3572 1.2992 0.1136 0.207 Uiso 0.50 1 calc PR E 2
C145 C 0.2919(9) 1.238(3) 0.1172(13) 0.130(11) Uiso 0.50 1 d PDU E 2
H14G H 0.2952 1.2475 0.1433 0.195 Uiso 0.50 1 calc PR E 2
H14H H 0.2802 1.1872 0.1098 0.195 Uiso 0.50 1 calc PR E 2
H14I H 0.2819 1.2877 0.1039 0.195 Uiso 0.50 1 calc PR E 2
O411 O 0.3405(2) 0.9502(8) 0.1766(3) 0.077(3) Uani 1 1 d DU E .
N411 N 0.3418(3) 1.0189(9) 0.2304(4) 0.074(3) Uani 1 1 d DU . .
N412 N 0.3227(3) 1.0668(9) 0.2421(4) 0.079(3) Uani 1 1 d DU E .
H412 H 0.3261 1.0900 0.2637 0.095 Uiso 1 1 calc R . .
C411 C 0.3290(3) 0.9996(11) 0.1958(5) 0.078(3) Uani 1 1 d DU E .
C412 C 0.3000(3) 1.0334(12) 0.1854(5) 0.084(4) Uani 1 1 d DU . .
H41A H 0.2859 1.0286 0.1627 0.101 Uiso 1 1 calc R E .
C413 C 0.2980(3) 1.0736(11) 0.2159(5) 0.085(3) Uani 1 1 d DU E .
C414 C 0.2726(3) 1.1275(11) 0.2195(5) 0.101(4) Uani 1 1 d DU . .
F411 F 0.2696(3) 1.1963(8) 0.1992(4) 0.133(5) Uani 1 1 d DU E .
F412 F 0.2483(2) 1.0850(9) 0.2092(4) 0.128(4) Uani 1 1 d DU E .
F413 F 0.2757(3) 1.1528(9) 0.2526(4) 0.124(4) Uani 1 1 d DU E .
O421 O 0.3887(2) 0.8917(7) 0.2372(3) 0.052(2) Uani 1 1 d U E .
N421 N 0.4152(3) 0.8227(8) 0.2892(4) 0.051(3) Uani 1 1 d U . .
N422 N 0.4333(3) 0.7535(8) 0.2957(4) 0.056(3) Uani 1 1 d U H .
H422 H 0.4416 0.7320 0.3172 0.068 Uiso 1 1 calc R . .
C421 C 0.4068(3) 0.8309(10) 0.2530(4) 0.052(3) Uani 1 1 d U E .
C422 C 0.4204(3) 0.7675(11) 0.2366(5) 0.059(3) Uani 1 1 d U . .
H422' H 0.4182 0.7591 0.2115 0.070 Uiso 1 1 calc R H .
C423 C 0.4365(3) 0.7232(11) 0.2642(4) 0.063(3) Uani 1 1 d DU H .
C424 C 0.4556(3) 0.6469(11) 0.2648(3) 0.076(4) Uani 1 1 d DU . .
F421 F 0.4832(3) 0.6672(11) 0.2783(5) 0.119(7) Uiso 0.60 1 d PDU H 1
F422 F 0.4522(4) 0.6165(11) 0.2316(4) 0.103(6) Uiso 0.60 1 d PDU H 1
F423 F 0.4497(4) 0.5846(9) 0.2849(5) 0.108(6) Uiso 0.60 1 d PDU H 1
F42A F 0.4754(4) 0.6399(14) 0.2964(5) 0.097(8) Uiso 0.40 1 d PDU H 2
F42B F 0.4691(5) 0.6527(13) 0.2392(6) 0.102(8) Uiso 0.40 1 d PDU H 2
F42C F 0.4402(4) 0.5757(9) 0.2593(7) 0.114(9) Uiso 0.40 1 d PDU H 2
O431 O 0.3827(3) 1.1376(8) 0.2648(4) 0.086(3) Uani 1 1 d U E .
N431 N 0.4056(3) 1.1555(9) 0.3239(6) 0.084(4) Uani 1 1 d U H .
N432 N 0.4192(3) 1.2216(10) 0.3459(6) 0.093(4) Uani 1 1 d U . .
H432 H 0.4277 1.2181 0.3693 0.112 Uiso 1 1 calc R H .
C431 C 0.3966(4) 1.1880(13) 0.2907(8) 0.087(4) Uani 1 1 d U . .
C432 C 0.4031(4) 1.2724(12) 0.2901(8) 0.093(4) Uani 1 1 d U H .
H43A H 0.3988 1.3094 0.2697 0.111 Uiso 1 1 calc R . .
C433 C 0.4172(4) 1.2926(12) 0.3252(6) 0.096(4) Uani 1 1 d DU H .
C434 C 0.4301(3) 1.3801(13) 0.3436(4) 0.111(5) Uani 1 1 d DU . .
F431 F 0.4557(4) 1.3620(12) 0.3665(5) 0.133(7) Uiso 0.70 1 d PDU H 1
F432 F 0.4328(4) 1.4307(10) 0.3168(4) 0.114(6) Uiso 0.70 1 d PDU H 1
F433 F 0.4117(4) 1.4107(11) 0.3603(5) 0.136(7) Uiso 0.70 1 d PDU H 1
F43A F 0.4410(8) 1.3643(15) 0.3788(5) 0.143(12) Uiso 0.30 1 d PDU H 2
F43B F 0.4499(7) 1.4050(16) 0.3280(9) 0.135(12) Uiso 0.30 1 d PDU H 2
F43C F 0.4080(4) 1.4342(12) 0.3376(10) 0.117(11) Uiso 0.30 1 d PDU H 2
O441 O 0.37230(19) 0.8022(6) 0.3358(2) 0.044(2) Uani 1 1 d U . .
N441 N 0.3233(3) 0.7702(9) 0.3188(3) 0.055(3) Uani 1 1 d U . .
H441 H 0.3217 0.7636 0.3410 0.065 Uiso 1 1 calc R H .
N442 N 0.3013(3) 0.7595(10) 0.2884(3) 0.060(3) Uani 1 1 d U H .
C441 C 0.3483(3) 0.7926(10) 0.3107(4) 0.048(3) Uani 1 1 d U H .
C442 C 0.3413(3) 0.7993(11) 0.2734(4) 0.057(3) Uani 1 1 d U . .
H44A H 0.3536 0.8139 0.2590 0.068 Uiso 1 1 calc R H .
C443 C 0.3122(3) 0.7802(9) 0.2618(4) 0.064(3) Uani 1 1 d DU H .
C444 C 0.2942(3) 0.7749(6) 0.2230(5) 0.074(4) Uani 1 1 d DU . .
F441 F 0.3068(3) 0.8124(9) 0.2006(3) 0.074(4) Uiso 0.70 1 d PDU H 1
F442 F 0.2890(3) 0.6944(7) 0.2125(3) 0.093(5) Uiso 0.70 1 d PDU H 1
F443 F 0.2687(3) 0.8123(9) 0.2184(3) 0.093(5) Uiso 0.70 1 d PDU H 1
F44A F 0.3107(3) 0.7721(17) 0.2004(3) 0.048(7) Uiso 0.30 1 d PDU H 2
F44B F 0.2775(5) 0.7069(12) 0.2166(4) 0.070(9) Uiso 0.30 1 d PDU H 2
F44C F 0.2772(5) 0.8428(13) 0.2139(5) 0.127(14) Uiso 0.30 1 d PDU H 2
O451 O 0.3121(2) 0.7585(7) 0.3901(3) 0.058(3) Uani 1 1 d U H .
N451 N 0.3593(3) 0.7206(10) 0.4024(4) 0.066(3) Uani 1 1 d U . .
N452 N 0.3746(3) 0.6482(10) 0.4128(4) 0.075(3) Uani 1 1 d U H .
H452 H 0.3930 0.6425 0.4145 0.090 Uiso 1 1 calc R . .
C451 C 0.3325(4) 0.7006(13) 0.4016(5) 0.065(3) Uani 1 1 d U H .
C452 C 0.3310(4) 0.6165(13) 0.4138(5) 0.074(3) Uani 1 1 d U . .
H45A H 0.3144 0.5881 0.4168 0.089 Uiso 1 1 calc R H .
C453 C 0.3576(4) 0.5850(13) 0.4203(5) 0.083(4) Uani 1 1 d DU H .
C454 C 0.3707(3) 0.4982(14) 0.4335(4) 0.098(5) Uani 1 1 d DU . .
F451 F 0.3507(3) 0.4453(9) 0.4381(4) 0.102(5) Uiso 0.80 1 d PDU H 1
F452 F 0.3907(4) 0.5068(12) 0.4649(5) 0.165(8) Uiso 0.80 1 d PDU H 1
F453 F 0.3828(4) 0.4640(11) 0.4100(5) 0.167(8) Uiso 0.80 1 d PDU H 1
F45A F 0.3633(12) 0.474(2) 0.4626(11) 0.148(14) Uiso 0.20 1 d PDU H 2
F45B F 0.3991(4) 0.5011(18) 0.4415(17) 0.122(13) Uiso 0.20 1 d PDU H 2
F45C F 0.3614(11) 0.4399(13) 0.4079(8) 0.149(14) Uiso 0.20 1 d PDU H 2
O461 O 0.2263(2) 0.7185(7) 0.3798(3) 0.063(3) Uani 1 1 d . H .
N461 N 0.1800(3) 0.7708(9) 0.3682(4) 0.062(4) Uani 1 1 d . H .
N462 N 0.1686(3) 0.8477(10) 0.3730(5) 0.077(5) Uani 1 1 d . . .
H462 H 0.1500 0.8588 0.3666 0.092 Uiso 1 1 calc R H .
C461 C 0.2082(4) 0.7849(11) 0.3806(5) 0.063(5) Uani 1 1 d . . .
C462 C 0.2151(4) 0.8682(12) 0.3938(5) 0.071(5) Uani 1 1 d . H .
H46A H 0.2336 0.8926 0.4039 0.086 Uiso 1 1 calc R . .
C463 C 0.1889(4) 0.9049(11) 0.3887(5) 0.083(6) Uani 1 1 d D H .
C464 C 0.1808(3) 0.9939(18) 0.3980(4) 0.122(9) Uani 1 1 d D . .
F461 F 0.1995(4) 1.0491(9) 0.3935(6) 0.094(6) Uiso 0.60 1 d PDU H 1
F462 F 0.1554(4) 1.0149(12) 0.3794(7) 0.144(8) Uiso 0.60 1 d PDU H 1
F463 F 0.1816(5) 0.9956(13) 0.4324(5) 0.149(9) Uiso 0.60 1 d PDU H 1
F46A F 0.2029(4) 1.0347(12) 0.4171(7) 0.107(9) Uiso 0.40 1 d PDU H 2
F46B F 0.1704(6) 1.0363(13) 0.3676(5) 0.138(10) Uiso 0.40 1 d PDU H 2
F46C F 0.1611(6) 0.9913(14) 0.4146(8) 0.120(9) Uiso 0.40 1 d PDU H 2
O471 O 0.1575(4) 0.3840(17) 0.4524(7) 0.114(8) Uiso 0.60 1 d PDU H 1
H471 H 0.1443 0.4008 0.4345 0.171 Uiso 0.60 1 calc PR H 1
N471 N 0.1841(3) 0.4586(10) 0.4215(4) 0.085(4) Uiso 0.60 1 d PDU H 1
N472 N 0.2117(4) 0.4847(18) 0.4275(6) 0.086(6) Uiso 0.60 1 d PDU H 1
C471 C 0.1821(5) 0.414(2) 0.4503(7) 0.091(6) Uiso 0.60 1 d PDU H 1
C472 C 0.2103(5) 0.404(2) 0.4749(7) 0.091(7) Uiso 0.60 1 d PDU H 1
H472 H 0.2158 0.3732 0.4970 0.110 Uiso 0.60 1 calc PR H 1
C473 C 0.2269(4) 0.451(2) 0.4585(7) 0.100(6) Uiso 0.60 1 d PDU H 1
C474 C 0.2599(5) 0.4591(16) 0.4711(6) 0.127(8) Uiso 0.60 1 d PDU H 1
F471 F 0.2671(5) 0.4675(17) 0.5065(6) 0.145(9) Uiso 0.60 1 d PDU H 1
F472 F 0.2721(6) 0.3928(16) 0.4614(7) 0.162(10) Uiso 0.60 1 d PDU H 1
F473 F 0.2688(6) 0.5270(16) 0.4581(7) 0.162(10) Uiso 0.60 1 d PDU H 1
O351 O 0.1841(3) 0.4586(10) 0.4215(4) 0.085(4) Uiso 0.40 1 d PDU H 2
O352 O 0.2285(8) 0.507(2) 0.4302(9) 0.091(8) Uiso 0.40 1 d PDU H 2
C351 C 0.2111(5) 0.4539(17) 0.4392(7) 0.098(7) Uiso 0.40 1 d PDU H 2
C352 C 0.2221(6) 0.389(2) 0.4693(9) 0.111(9) Uiso 0.40 1 d PDU H 2
C353 C 0.2332(11) 0.437(3) 0.5049(8) 0.115(15) Uiso 0.40 1 d PDU H 2
H35A H 0.2489 0.4751 0.5034 0.138 Uiso 0.40 1 calc PR H 2
H35B H 0.2402 0.3964 0.5247 0.138 Uiso 0.40 1 calc PR H 2
H35C H 0.2175 0.4711 0.5095 0.138 Uiso 0.40 1 calc PR H 2
C354 C 0.2465(9) 0.338(3) 0.4620(13) 0.132(17) Uiso 0.40 1 d PDU H 2
H35D H 0.2619 0.3761 0.4599 0.159 Uiso 0.40 1 calc PR H 2
H35E H 0.2393 0.3057 0.4393 0.159 Uiso 0.40 1 calc PR H 2
H35F H 0.2540 0.2977 0.4820 0.159 Uiso 0.40 1 calc PR H 2
C355 C 0.1981(9) 0.330(3) 0.4721(14) 0.133(17) Uiso 0.40 1 d PDU H 2
H35G H 0.1827 0.3624 0.4780 0.160 Uiso 0.40 1 calc PR H 2
H35H H 0.2057 0.2875 0.4913 0.160 Uiso 0.40 1 calc PR H 2
H35I H 0.1903 0.3000 0.4490 0.160 Uiso 0.40 1 calc PR H 2
O481 O 0.1489(2) 0.6795(7) 0.2967(3) 0.053(2) Uani 1 1 d U H .
N481 N 0.1974(3) 0.6883(9) 0.2974(4) 0.056(3) Uani 1 1 d U H .
H481 H 0.2038 0.7022 0.3204 0.068 Uiso 1 1 calc R . .
N482 N 0.2149(3) 0.6799(10) 0.2755(4) 0.066(3) Uani 1 1 d U H .
C481 C 0.1698(3) 0.6737(11) 0.2811(4) 0.056(3) Uani 1 1 d U . .
C482 C 0.1684(4) 0.6536(12) 0.2450(5) 0.064(3) Uani 1 1 d U H .
H482 H 0.1518 0.6394 0.2259 0.077 Uiso 1 1 calc R . .
C483 C 0.1960(4) 0.6592(13) 0.2437(5) 0.073(3) Uani 1 1 d U . .
C484 C 0.2077(5) 0.6462(17) 0.2117(6) 0.089(4) Uani 1 1 d U H .
F481 F 0.2296(3) 0.5887(11) 0.2185(4) 0.125(4) Uani 1 1 d U . .
F482 F 0.1873(2) 0.6171(10) 0.1832(3) 0.108(4) Uani 1 1 d U . .
F483 F 0.2166(3) 0.7143(10) 0.2002(3) 0.119(4) Uani 1 1 d U . .
O491 O 0.1110(2) 0.3336(7) 0.2319(3) 0.074(3) Uani 1 1 d D A .
N491 N 0.0986(3) 0.3411(9) 0.2857(4) 0.080(5) Uani 1 1 d D H .
N492 N 0.0881(4) 0.2839(10) 0.3053(4) 0.096(6) Uani 1 1 d D . .
H492 H 0.0847 0.2952 0.3262 0.116 Uiso 1 1 calc R H .
C491 C 0.1013(4) 0.2984(9) 0.2568(5) 0.077(6) Uani 1 1 d D . .
C492 C 0.0916(5) 0.2119(11) 0.2579(6) 0.109(8) Uani 1 1 d D H .
H49A H 0.0911 0.1674 0.2409 0.131 Uiso 1 1 calc R . .
C493 C 0.0836(4) 0.2091(11) 0.2891(5) 0.101(8) Uani 1 1 d D H .
C494 C 0.0720(3) 0.1334(11) 0.3069(4) 0.159(15) Uani 1 1 d D . .
F491 F 0.0933(4) 0.0965(13) 0.3305(5) 0.162(9) Uiso 0.70 1 d PDU H 1
F492 F 0.0533(4) 0.1606(12) 0.3231(6) 0.155(9) Uiso 0.70 1 d PDU H 1
F493 F 0.0597(4) 0.0779(10) 0.2822(4) 0.115(6) Uiso 0.70 1 d PDU H 1
F49A F 0.0776(9) 0.0618(9) 0.2930(9) 0.151(13) Uiso 0.30 1 d PDU H 2
F49B F 0.0841(8) 0.133(2) 0.3417(4) 0.131(12) Uiso 0.30 1 d PDU H 2
F49C F 0.0442(4) 0.1408(19) 0.3010(11) 0.149(12) Uiso 0.30 1 d PDU H 2
O501 O 0.1041(2) 0.5734(7) 0.1906(3) 0.062(3) Uani 1 1 d D A .
N501 N 0.0922(3) 0.6632(7) 0.2319(4) 0.058(4) Uani 1 1 d D . .
N502 N 0.0758(3) 0.7339(8) 0.2290(3) 0.066(4) Uani 1 1 d D H .
H502 H 0.0736 0.7637 0.2475 0.079 Uiso 1 1 calc R . .
C501 C 0.0899(3) 0.6382(9) 0.1980(4) 0.058(4) Uani 1 1 d D A .
C502 C 0.0714(4) 0.6955(11) 0.1730(4) 0.074(5) Uani 1 1 d D . .
H50A H 0.0661 0.6937 0.1473 0.089 Uiso 1 1 calc R H .
C503 C 0.0634(4) 0.7524(10) 0.1946(4) 0.079(6) Uani 1 1 d D H .
C504 C 0.0433(5) 0.8301(12) 0.1840(5) 0.122(10) Uani 1 1 d D . .
F501 F 0.0178(6) 0.8065(18) 0.1936(8) 0.134(8) Uiso 0.60 1 d PU H 1
F502 F 0.0340(6) 0.8399(17) 0.1499(7) 0.122(7) Uiso 0.60 1 d PU H 1
F503 F 0.0525(6) 0.8964(19) 0.2051(8) 0.133(9) Uiso 0.60 1 d PU H 1
F50A F 0.0175(5) 0.803(2) 0.1668(10) 0.142(11) Uiso 0.40 1 d PDU H 2
F50B F 0.0523(7) 0.8773(18) 0.1611(8) 0.122(10) Uiso 0.40 1 d PDU H 2
F50C F 0.0411(7) 0.8734(18) 0.2116(7) 0.102(9) Uiso 0.40 1 d PDU H 2
O511 O 0.1387(3) 0.4868(9) 0.1484(4) 0.086(3) Uani 1 1 d U A .
N511 N 0.1480(3) 0.4328(10) 0.2075(5) 0.079(3) Uani 1 1 d U A .
N512 N 0.1706(3) 0.3885(10) 0.2293(5) 0.083(3) Uani 1 1 d U . .
H512 H 0.1719 0.3747 0.2519 0.099 Uiso 1 1 calc R H .
C511 C 0.1545(4) 0.4431(14) 0.1758(7) 0.083(3) Uani 1 1 d U . .
C512 C 0.1813(4) 0.4002(13) 0.1799(7) 0.084(4) Uani 1 1 d U A .
H51A H 0.1909 0.3956 0.1614 0.101 Uiso 1 1 calc R . .
C513 C 0.1908(4) 0.3682(14) 0.2124(7) 0.088(4) Uani 1 1 d U A .
C514 C 0.2155(5) 0.3186(16) 0.2269(8) 0.092(5) Uani 1 1 d U . .
F511 F 0.2398(3) 0.3549(10) 0.2262(5) 0.132(6) Uani 1 1 d . H .
F512 F 0.2184(3) 0.2946(11) 0.2611(6) 0.151(7) Uani 1 1 d . H .
F513 F 0.2146(3) 0.2457(10) 0.2088(5) 0.149(6) Uani 1 1 d U H .
O521 O 0.1110(4) 0.2912(11) 0.1311(5) 0.121(5) Uiso 1 1 d DU A .
N521 N 0.1424(5) 0.3377(17) 0.0997(6) 0.142(6) Uiso 1 1 d DU A .
N522 N 0.1662(6) 0.3055(19) 0.0907(7) 0.175(7) Uiso 1 1 d DU . .
H522 H 0.1756 0.3322 0.0773 0.210 Uiso 1 1 calc R A .
C521 C 0.1332(7) 0.279(2) 0.1165(8) 0.138(6) Uiso 1 1 d DU . .
C522 C 0.1509(8) 0.202(3) 0.1219(9) 0.170(8) Uiso 1 1 d DU A .
H52A H 0.1474 0.1504 0.1333 0.204 Uiso 1 1 calc R . .
C523 C 0.1739(9) 0.218(2) 0.1072(8) 0.197(8) Uiso 1 1 d DU A .
C524 C 0.1989(8) 0.165(2) 0.1003(6) 0.246(9) Uiso 1 1 d DU . .
F521 F 0.2234(6) 0.220(2) 0.1113(8) 0.327(14) Uiso 1 1 d DU A .
F522 F 0.2004(7) 0.0908(18) 0.1226(8) 0.311(13) Uiso 1 1 d DU A .
F523 F 0.1898(6) 0.1473(18) 0.0622(7) 0.277(12) Uiso 1 1 d DU A .
N1S N -0.0656(13) 0.432(4) -0.0213(16) 0.072(17) Uiso 0.25 1 d PD . .
C1S C -0.0620(16) 0.371(4) -0.0075(18) 0.07(2) Uiso 0.25 1 d PD . .
C2S C -0.059(2) 0.314(6) 0.022(2) 0.10(3) Uiso 0.25 1 d PD . .
N2S N 0.1927(13) 1.143(4) 0.5283(16) 0.076(17) Uiso 0.25 1 d PD . .
C3S C 0.2003(14) 1.149(5) 0.5043(18) 0.065(19) Uiso 0.25 1 d PD . .
C4S C 0.2179(15) 1.168(5) 0.4814(18) 0.066(19) Uiso 0.25 1 d PD . .
N3S N 0.3653(14) 1.501(4) 0.2635(19) 0.078(18) Uiso 0.25 1 d P . .
C5S C 0.3696(13) 1.535(4) 0.2833(18) 0.049(15) Uiso 0.25 1 d P . .
C6S C 0.3807(13) 1.594(4) 0.3117(17) 0.052(16) Uiso 0.25 1 d P . .
O11S O 0.1321(10) 0.890(3) 0.2716(13) 0.070(13) Uiso 0.25 1 d P . .
C11S C 0.1276(13) 0.928(4) 0.2419(17) 0.052(16) Uiso 0.25 1 d P . .

loop_
_atom_site_aniso_label
_atom_site_aniso_U_11
_atom_site_aniso_U_22
_atom_site_aniso_U_33
_atom_site_aniso_U_23
_atom_site_aniso_U_13
_atom_site_aniso_U_12
Ag1 0.0518(8) 0.1120(13) 0.0603(8) -0.0054(8) 0.0260(6) -0.0234(8)
Ni1 0.0649(16) 0.126(3) 0.0898(19) 0.0414(18) 0.0179(14) -0.0128(16)
Ni2 0.0515(13) 0.0802(17) 0.0770(16) 0.0187(13) 0.0252(12) -0.0021(12)
Ni3 0.0615(15) 0.102(2) 0.117(2) 0.0458(18) 0.0345(15) -0.0067(15)
Ni4 0.0599(15) 0.0640(17) 0.160(3) 0.0361(17) 0.0479(17) 0.0073(13)
Ni5 0.0463(12) 0.0457(13) 0.0982(17) 0.0034(12) 0.0326(12) 0.0039(10)
Ni6 0.0511(13) 0.0584(15) 0.113(2) -0.0411(14) 0.0360(13) -0.0095(11)
Ni7 0.0372(11) 0.0520(13) 0.0647(13) -0.0189(10) 0.0170(9) 0.0040(9)
Ni8 0.0653(15) 0.101(2) 0.101(2) -0.0678(17) 0.0369(14) -0.0158(14)
Ni9 0.0453(12) 0.0790(16) 0.0498(12) -0.0201(11) 0.0134(10) 0.0081(11)
Ni10 0.0582(14) 0.0871(18) 0.0698(15) -0.0319(13) 0.0290(12) 0.0030(12)
Ni11 0.0522(12) 0.0631(14) 0.0552(12) 0.0027(11) 0.0248(10) 0.0076(10)
Ni12 0.0686(14) 0.0621(15) 0.0661(14) 0.0126(12) 0.0265(12) 0.0190(12)
Ni13 0.0511(12) 0.0567(14) 0.0671(14) 0.0114(11) 0.0307(11) 0.0102(10)
Ni14 0.0740(16) 0.0677(16) 0.0762(16) 0.0279(13) 0.0336(13) 0.0040(12)
Ni15 0.0603(14) 0.0579(14) 0.0873(17) 0.0253(12) 0.0348(12) -0.0013(11)
Ni16 0.0452(11) 0.0495(13) 0.0731(14) 0.0167(11) 0.0305(10) 0.0065(10)
Ni17 0.0497(12) 0.0484(13) 0.0887(16) 0.0095(11) 0.0367(12) 0.0019(10)
Ni18 0.0687(16) 0.0639(16) 0.128(2) -0.0062(15) 0.0470(16) -0.0002(13)
Ni19 0.109(2) 0.105(2) 0.102(2) -0.0196(18) 0.0539(18) -0.0159(19)
Ni20 0.0786(17) 0.0854(19) 0.0868(17) 0.0034(14) 0.0499(14) -0.0075(14)
Ni21 0.137(3) 0.149(3) 0.125(3) -0.013(2) 0.094(2) -0.012(2)
O1 0.057(7) 0.115(11) 0.088(9) 0.034(8) 0.024(7) -0.015(7)
O2 0.061(7) 0.041(6) 0.104(9) 0.012(6) 0.043(7) -0.011(5)
O3 0.055(6) 0.023(5) 0.082(8) -0.007(5) 0.030(6) -0.004(5)
O4 0.048(6) 0.082(9) 0.075(8) -0.036(7) 0.020(6) -0.003(6)
O5 0.041(6) 0.079(8) 0.074(7) -0.027(6) 0.024(5) 0.004(6)
O6 0.062(7) 0.048(7) 0.080(8) 0.017(6) 0.045(6) 0.009(5)
O7 0.058(7) 0.050(7) 0.089(8) 0.026(6) 0.033(6) 0.004(5)
O8 0.050(6) 0.050(7) 0.082(8) 0.023(6) 0.031(6) 0.009(5)
O9 0.063(7) 0.085(9) 0.090(9) -0.006(7) 0.041(7) 0.000(7)
O10 0.142(14) 0.095(11) 0.112(12) -0.015(9) 0.063(11) -0.024(10)
N11 0.129(13) 0.211(19) 0.089(12) 0.041(14) 0.031(12) -0.053(13)
C11 0.140(14) 0.220(19) 0.097(12) 0.037(15) 0.040(12) -0.052(14)
C12 0.180(19) 0.25(2) 0.099(14) 0.029(18) 0.052(15) -0.045(19)
N21 0.083(11) 0.068(11) 0.245(19) 0.037(12) 0.079(12) 0.009(8)
C21 0.089(12) 0.069(12) 0.251(19) 0.033(13) 0.077(13) 0.011(8)
C22 0.099(15) 0.085(14) 0.27(2) 0.028(16) 0.074(16) 0.028(11)
N31 0.083(12) 0.065(12) 0.25(2) -0.047(13) 0.048(13) 0.004(8)
C31 0.095(13) 0.073(13) 0.26(2) -0.040(14) 0.031(14) 0.004(9)
C32 0.117(17) 0.096(16) 0.30(3) -0.036(18) 0.008(18) 0.027(12)
O1W 0.211(14) 0.223(14) 0.206(14) 0.002(10) 0.077(11) 0.003(9)
N41 0.211(14) 0.223(14) 0.206(14) 0.002(10) 0.077(11) 0.003(9)
O101 0.083(8) 0.143(11) 0.104(8) 0.041(9) 0.011(7) -0.017(8)
O102 0.109(11) 0.137(13) 0.111(10) 0.033(10) 0.022(9) -0.031(10)
C101 0.092(8) 0.133(9) 0.106(8) 0.028(8) 0.021(7) -0.012(8)
C102 0.114(7) 0.132(8) 0.116(7) 0.011(7) 0.033(7) -0.009(7)
O111 0.090(8) 0.104(9) 0.090(8) 0.017(7) 0.025(7) -0.021(7)
O112 0.084(8) 0.105(8) 0.073(7) 0.006(7) 0.031(6) -0.013(7)
C111 0.093(7) 0.107(8) 0.080(7) 0.010(7) 0.032(6) -0.014(7)
C112 0.105(7) 0.108(7) 0.093(7) 0.008(6) 0.027(6) -0.009(6)
O121 0.060(6) 0.111(8) 0.082(7) 0.008(6) 0.045(6) 0.003(6)
O122 0.072(7) 0.112(9) 0.094(8) 0.025(7) 0.038(6) -0.002(7)
C121 0.070(6) 0.107(8) 0.088(7) 0.014(6) 0.039(6) 0.000(6)
C122 0.087(7) 0.109(7) 0.092(7) 0.006(6) 0.039(6) 0.000(6)
O151 0.095(8) 0.110(10) 0.166(11) 0.032(9) 0.069(8) -0.025(8)
O152 0.101(9) 0.092(9) 0.174(11) 0.029(8) 0.060(8) -0.018(8)
C151 0.103(7) 0.106(8) 0.162(9) 0.026(7) 0.062(7) -0.020(7)
C152 0.119(7) 0.124(8) 0.148(8) 0.012(7) 0.058(7) -0.012(7)
O161 0.044(7) 0.056(8) 0.102(10) -0.004(7) 0.029(7) -0.007(6)
O162 0.046(7) 0.070(8) 0.092(9) -0.032(7) 0.021(7) -0.006(6)
C161 0.055(13) 0.054(12) 0.14(2) -0.006(13) 0.049(14) 0.006(10)
C162 0.052(12) 0.087(15) 0.15(2) -0.024(15) 0.039(13) 0.008(11)
O181 0.093(6) 0.101(6) 0.111(6) -0.018(6) 0.034(5) -0.007(6)
O182 0.101(6) 0.106(6) 0.097(6) -0.031(6) 0.035(5) -0.008(6)
O191 0.048(5) 0.078(7) 0.060(6) -0.015(5) 0.015(5) 0.012(5)
O192 0.053(6) 0.099(8) 0.057(6) -0.006(6) 0.012(5) 0.017(6)
C191 0.053(6) 0.090(7) 0.064(6) -0.010(6) 0.007(5) 0.011(6)
C192 0.065(6) 0.084(6) 0.075(6) -0.007(6) 0.016(5) 0.015(6)
O201 0.076(6) 0.096(6) 0.074(5) -0.014(5) 0.030(5) -0.001(5)
O202 0.083(6) 0.103(6) 0.077(6) -0.017(5) 0.034(5) 0.002(5)
O221 0.063(7) 0.066(7) 0.093(7) -0.001(6) 0.034(6) 0.013(5)
O222 0.069(6) 0.063(6) 0.073(7) -0.002(6) 0.027(5) 0.005(5)
C221 0.064(6) 0.065(6) 0.089(7) 0.004(6) 0.034(5) 0.009(6)
C222 0.079(8) 0.077(8) 0.110(9) 0.025(7) 0.027(7) 0.000(7)
C223 0.115(13) 0.107(14) 0.118(14) 0.039(11) 0.032(11) -0.009(12)
C224 0.098(13) 0.074(11) 0.142(15) 0.037(10) 0.029(11) 0.002(10)
C225 0.096(12) 0.090(13) 0.137(15) 0.048(11) -0.003(11) -0.014(11)
O231 0.097(8) 0.129(10) 0.068(7) -0.012(7) 0.042(7) 0.020(8)
O232 0.111(8) 0.140(10) 0.074(7) 0.021(7) 0.059(7) 0.040(8)
C231 0.118(8) 0.150(10) 0.075(7) -0.001(7) 0.059(7) 0.025(8)
C232 0.159(10) 0.177(12) 0.083(8) -0.008(8) 0.065(8) 0.016(10)
C233 0.176(15) 0.207(19) 0.104(14) -0.028(14) 0.089(13) 0.015(14)
C234 0.189(17) 0.216(18) 0.105(15) -0.029(14) 0.050(15) -0.015(16)
C235 0.251(19) 0.195(17) 0.099(13) 0.003(13) 0.076(15) 0.042(16)
O241 0.065(6) 0.070(7) 0.085(7) -0.006(6) 0.042(5) 0.005(6)
O242 0.064(7) 0.063(7) 0.112(8) 0.002(6) 0.040(6) 0.014(5)
C241 0.070(7) 0.066(6) 0.101(7) -0.004(6) 0.041(6) 0.016(6)
C242 0.089(8) 0.074(8) 0.115(9) -0.016(7) 0.045(7) 0.013(7)
C243 0.108(13) 0.075(11) 0.155(15) -0.006(10) 0.058(11) 0.026(11)
C244 0.122(13) 0.093(13) 0.117(14) -0.030(11) 0.063(11) 0.010(11)
C245 0.127(14) 0.098(14) 0.135(15) -0.040(12) 0.027(12) -0.006(12)
O251 0.070(6) 0.096(8) 0.065(6) 0.017(6) 0.031(5) 0.017(6)
O252 0.072(7) 0.085(7) 0.064(6) 0.016(6) 0.038(5) 0.016(6)
C251 0.072(6) 0.089(7) 0.068(6) 0.018(6) 0.033(6) 0.020(6)
C252 0.076(7) 0.093(8) 0.077(7) 0.009(7) 0.034(6) 0.014(7)
O261 0.060(6) 0.068(7) 0.080(7) 0.005(6) 0.032(5) 0.020(5)
O262 0.052(6) 0.070(7) 0.086(7) 0.013(6) 0.026(5) 0.013(5)
C261 0.059(6) 0.070(7) 0.084(7) 0.008(6) 0.030(6) 0.013(6)
C262 0.069(7) 0.077(7) 0.086(7) 0.002(6) 0.023(6) 0.015(6)
O271 0.073(7) 0.059(7) 0.120(9) 0.035(6) 0.037(6) 0.004(6)
O272 0.074(8) 0.073(8) 0.145(11) 0.025(8) 0.043(8) 0.026(7)
C271 0.080(8) 0.055(7) 0.124(9) 0.026(7) 0.032(7) 0.010(6)
C272 0.098(9) 0.061(8) 0.129(10) 0.017(7) 0.020(8) 0.019(7)
C273 0.113(12) 0.075(12) 0.137(16) 0.015(12) 0.001(11) 0.030(11)
C274 0.116(14) 0.069(11) 0.133(14) 0.009(10) 0.009(12) 0.024(11)
C275 0.133(14) 0.067(12) 0.150(15) 0.037(11) 0.033(12) 0.030(12)
O281 0.091(7) 0.099(7) 0.078(7) 0.030(6) 0.032(6) -0.002(6)
O282 0.083(7) 0.090(7) 0.093(7) 0.019(6) 0.036(6) -0.020(6)
O291 0.042(5) 0.064(6) 0.085(7) 0.018(6) 0.037(5) 0.002(5)
O292 0.039(5) 0.057(6) 0.088(7) 0.021(5) 0.028(5) 0.001(5)
C291 0.045(6) 0.072(7) 0.093(7) 0.016(6) 0.034(5) -0.005(5)
C292 0.050(6) 0.106(9) 0.105(8) 0.009(8) 0.039(6) -0.003(7)
C293 0.054(10) 0.121(14) 0.116(11) 0.007(11) 0.031(9) 0.011(10)
C294 0.062(11) 0.142(13) 0.147(15) -0.022(12) 0.031(11) 0.016(11)
C295 0.070(11) 0.161(15) 0.144(14) 0.042(13) 0.039(11) -0.022(12)
O301 0.081(8) 0.081(8) 0.134(10) 0.010(8) 0.044(7) -0.002(7)
O302 0.094(8) 0.099(9) 0.122(10) -0.013(7) 0.042(7) -0.008(7)
C301 0.092(8) 0.095(8) 0.140(10) 0.001(7) 0.043(7) -0.010(7)
C302 0.103(9) 0.112(10) 0.161(11) 0.007(9) 0.043(8) -0.021(8)
C303 0.111(14) 0.143(17) 0.179(16) 0.011(14) 0.040(12) -0.039(13)
C304 0.125(15) 0.103(13) 0.200(19) 0.014(13) 0.034(14) -0.038(12)
C305 0.111(15) 0.146(16) 0.176(17) 0.012(14) 0.065(12) -0.016(13)
O311 0.105(8) 0.119(9) 0.085(8) -0.003(8) 0.034(7) -0.019(8)
O312 0.097(8) 0.107(9) 0.075(8) 0.013(7) 0.044(6) -0.012(7)
C311 0.101(8) 0.118(9) 0.082(7) 0.008(7) 0.042(6) -0.009(7)
C312 0.107(9) 0.136(10) 0.095(9) 0.008(9) 0.035(8) -0.004(8)
C313 0.107(13) 0.156(16) 0.125(15) 0.016(14) 0.020(12) -0.017(13)
C314 0.110(14) 0.142(14) 0.118(14) 0.005(13) 0.022(13) 0.014(12)
C315 0.132(15) 0.159(17) 0.097(11) 0.013(12) 0.015(11) 0.000(15)
O331 0.113(9) 0.123(10) 0.096(8) 0.036(7) 0.072(7) 0.002(8)
O332 0.125(10) 0.152(11) 0.117(9) 0.031(8) 0.089(7) 0.011(8)
C331 0.124(9) 0.133(9) 0.112(8) 0.038(7) 0.076(7) 0.000(7)
C332 0.135(10) 0.136(10) 0.125(10) 0.042(9) 0.075(8) -0.011(9)
C333 0.159(15) 0.135(15) 0.168(17) 0.036(15) 0.077(13) -0.002(13)
C334 0.164(17) 0.159(17) 0.131(13) 0.061(13) 0.078(12) -0.020(15)
C335 0.166(16) 0.147(17) 0.148(15) 0.032(15) 0.051(13) -0.024(14)
O341 0.148(9) 0.155(10) 0.161(9) -0.017(8) 0.075(8) -0.009(8)
O342 0.151(13) 0.198(15) 0.163(13) 0.031(13) 0.090(11) -0.014(13)
O401 0.108(6) 0.115(7) 0.120(7) 0.016(6) 0.033(6) -0.009(6)
N401 0.116(4) 0.120(4) 0.120(4) 0.042(4) 0.056(4) 0.036(4)
O142 0.116(4) 0.120(4) 0.120(4) 0.042(4) 0.056(4) 0.036(4)
O411 0.051(6) 0.081(8) 0.102(8) 0.034(6) 0.027(6) 0.003(5)
N411 0.045(6) 0.070(7) 0.113(8) 0.033(7) 0.034(6) 0.007(5)
N412 0.050(6) 0.075(7) 0.122(8) 0.033(6) 0.039(6) 0.011(6)
C411 0.049(6) 0.078(7) 0.111(7) 0.034(6) 0.031(6) 0.005(6)
C412 0.048(6) 0.084(8) 0.123(8) 0.038(7) 0.030(6) 0.009(6)
C413 0.048(5) 0.082(7) 0.134(8) 0.042(7) 0.039(6) 0.010(5)
C414 0.059(6) 0.098(8) 0.158(9) 0.046(8) 0.051(7) 0.015(6)
F411 0.093(8) 0.109(9) 0.216(12) 0.077(9) 0.074(9) 0.041(7)
F412 0.052(6) 0.141(10) 0.200(12) 0.046(9) 0.051(7) 0.010(6)
F413 0.091(8) 0.118(10) 0.178(10) 0.018(8) 0.061(8) 0.043(7)
O421 0.045(5) 0.049(6) 0.063(6) -0.001(5) 0.018(5) -0.002(4)
N421 0.053(6) 0.044(6) 0.064(6) -0.001(5) 0.029(5) 0.005(5)
N422 0.060(6) 0.052(6) 0.065(6) 0.002(5) 0.032(5) 0.012(5)
C421 0.048(6) 0.049(6) 0.064(6) -0.002(5) 0.026(5) 0.001(5)
C422 0.063(7) 0.058(7) 0.063(6) -0.008(6) 0.030(6) 0.003(6)
C423 0.069(7) 0.061(7) 0.067(6) -0.009(5) 0.033(5) 0.010(5)
C424 0.086(9) 0.073(9) 0.074(9) -0.013(8) 0.031(8) 0.009(7)
O431 0.067(7) 0.050(7) 0.159(10) -0.016(7) 0.059(7) -0.001(5)
N431 0.068(7) 0.043(6) 0.162(10) -0.034(6) 0.068(7) -0.011(6)
N432 0.081(7) 0.051(7) 0.168(10) -0.036(7) 0.069(7) -0.010(6)
C431 0.072(7) 0.046(6) 0.162(9) -0.023(6) 0.067(7) -0.005(6)
C432 0.080(8) 0.051(7) 0.170(10) -0.023(7) 0.071(8) -0.006(6)
C433 0.084(8) 0.056(7) 0.172(10) -0.030(7) 0.074(8) -0.011(6)
C434 0.101(10) 0.075(9) 0.178(13) -0.028(9) 0.075(10) -0.001(9)
O441 0.034(5) 0.055(6) 0.045(5) -0.009(4) 0.013(4) 0.000(4)
N441 0.044(5) 0.072(6) 0.051(5) -0.001(5) 0.018(4) -0.008(5)
N442 0.045(5) 0.086(7) 0.050(5) 0.000(6) 0.016(4) -0.021(5)
C441 0.037(5) 0.059(6) 0.050(5) -0.006(5) 0.014(4) -0.003(5)
C442 0.046(6) 0.072(7) 0.054(6) -0.001(6) 0.016(5) -0.013(6)
C443 0.054(6) 0.087(7) 0.052(5) 0.002(6) 0.018(5) -0.017(6)
C444 0.074(8) 0.094(10) 0.056(7) 0.008(8) 0.023(7) -0.012(8)
O451 0.052(6) 0.077(7) 0.051(6) 0.002(5) 0.023(5) 0.012(5)
N451 0.061(6) 0.085(7) 0.056(6) 0.005(6) 0.025(5) 0.027(6)
N452 0.069(7) 0.088(8) 0.071(7) 0.007(6) 0.026(6) 0.033(6)
C451 0.062(6) 0.083(7) 0.055(6) 0.004(6) 0.024(5) 0.018(6)
C452 0.072(7) 0.091(8) 0.064(7) 0.014(7) 0.026(6) 0.022(6)
C453 0.083(7) 0.093(8) 0.075(7) 0.014(6) 0.025(6) 0.030(6)
C454 0.099(10) 0.103(10) 0.086(10) 0.009(9) 0.018(9) 0.028(9)
O461 0.049(6) 0.061(8) 0.091(9) -0.003(6) 0.038(6) 0.005(6)
N461 0.058(10) 0.060(10) 0.078(10) 0.018(8) 0.038(8) 0.021(7)
N462 0.072(10) 0.061(11) 0.102(12) 0.000(9) 0.030(9) 0.021(9)
C461 0.058(12) 0.053(12) 0.089(13) -0.013(10) 0.038(10) -0.005(9)
C462 0.060(12) 0.056(12) 0.104(15) -0.008(11) 0.031(10) 0.005(10)
C463 0.089(15) 0.045(12) 0.116(17) -0.033(12) 0.029(13) 0.007(11)
C464 0.11(2) 0.11(2) 0.14(2) -0.002(18) 0.023(18) -0.031(17)
O481 0.050(5) 0.057(6) 0.056(6) 0.016(5) 0.025(4) 0.001(5)
N481 0.046(5) 0.077(7) 0.054(6) 0.003(5) 0.028(5) -0.012(5)
N482 0.055(6) 0.093(7) 0.063(6) -0.006(6) 0.034(5) -0.021(6)
C481 0.048(5) 0.067(6) 0.059(6) 0.011(5) 0.025(5) -0.004(5)
C482 0.051(6) 0.085(7) 0.061(6) 0.007(6) 0.022(5) -0.015(6)
C483 0.060(6) 0.104(7) 0.066(6) -0.004(6) 0.035(5) -0.026(6)
C484 0.074(7) 0.134(9) 0.074(7) -0.015(7) 0.043(6) -0.034(7)
F481 0.093(8) 0.193(12) 0.099(8) -0.028(8) 0.047(7) -0.001(8)
F482 0.088(7) 0.176(11) 0.070(6) -0.022(7) 0.037(6) -0.054(7)
F483 0.111(9) 0.168(10) 0.098(8) -0.014(8) 0.061(7) -0.069(8)
O491 0.062(8) 0.053(8) 0.111(10) -0.008(7) 0.031(7) 0.003(6)
N491 0.074(11) 0.076(12) 0.101(13) 0.028(10) 0.042(10) -0.010(9)
N492 0.102(13) 0.068(12) 0.113(14) 0.045(11) 0.020(11) -0.032(10)
C491 0.073(13) 0.034(11) 0.127(19) 0.039(12) 0.032(13) -0.002(9)
C492 0.103(18) 0.080(17) 0.13(2) -0.001(16) 0.017(16) -0.021(14)
C493 0.099(17) 0.086(18) 0.12(2) 0.049(16) 0.027(15) -0.020(14)
C494 0.11(2) 0.09(2) 0.22(4) 0.00(2) -0.04(2) 0.002(18)
O501 0.048(6) 0.078(8) 0.069(7) 0.011(6) 0.032(6) -0.006(6)
N501 0.055(8) 0.035(8) 0.094(11) 0.014(8) 0.037(8) 0.008(7)
N502 0.078(10) 0.058(10) 0.063(10) 0.019(8) 0.022(8) 0.019(8)
C501 0.051(10) 0.054(11) 0.080(13) 0.013(10) 0.035(9) 0.008(9)
C502 0.074(13) 0.085(15) 0.072(12) 0.025(12) 0.038(11) 0.009(11)
C503 0.069(13) 0.069(14) 0.088(15) 0.034(12) 0.003(12) -0.005(11)
C504 0.18(3) 0.10(2) 0.058(14) 0.025(14) -0.004(16) -0.03(2)
O511 0.072(7) 0.101(9) 0.105(8) -0.005(7) 0.060(6) -0.004(6)
N511 0.057(6) 0.080(8) 0.113(8) -0.011(7) 0.043(6) 0.001(6)
N512 0.057(6) 0.083(8) 0.116(8) -0.016(7) 0.036(6) 0.005(6)
C511 0.064(7) 0.087(8) 0.113(8) -0.014(7) 0.050(6) 0.000(6)
C512 0.062(7) 0.087(8) 0.119(9) -0.023(7) 0.051(7) 0.002(6)
C513 0.064(7) 0.085(8) 0.123(9) -0.022(7) 0.041(7) 0.004(6)
C514 0.064(9) 0.089(11) 0.132(11) -0.029(10) 0.039(9) 0.004(8)
F511 0.076(8) 0.145(13) 0.197(15) -0.058(11) 0.072(9) -0.006(8)
F512 0.084(10) 0.128(13) 0.23(2) -0.013(13) 0.033(12) 0.044(9)
F513 0.094(9) 0.122(10) 0.217(14) -0.072(10) 0.019(9) 0.020(8)

loop_
_geom_bond_atom_site_label_1
_geom_bond_atom_site_label_2
_geom_bond_distance
_geom_bond_site_symmetry_2
_geom_bond_publ_flag
Ag1 O222 2.555(12) . ?
Ag1 N442 2.157(12) . ?
Ag1 N482 2.146(13) . ?
Ni1 O1 2.045(12) . ?
Ni1 N11 2.08(2) . ?
Ni1 O101 2.084(15) . ?
Ni1 O111 2.095(16) . ?
Ni1 N401 2.049(17) . ?
Ni1 O411 2.038(13) . ?
Ni2 Ni3 2.895(3) . ?
Ni2 O1 2.033(12) . ?
Ni2 O2 2.150(11) . ?
Ni2 O112 2.031(15) . ?
Ni2 O121 2.021(11) . ?
Ni2 O411 2.034(11) . ?
Ni2 O421 2.017(10) . ?
Ni3 Ni4 2.994(5) . ?
Ni3 O1 2.016(15) . ?
Ni3 O2 2.126(12) . ?
Ni3 O122 2.023(14) . ?
Ni3 O131 2.091(18) . ?
Ni3 O13A 2.090(18) . ?
Ni3 O151 2.017(18) . ?
Ni3 O401 2.018(16) . ?
Ni4 Ni5 2.964(3) . ?
Ni4 O2 2.045(11) . ?
Ni4 N21 2.003(19) . ?
Ni4 O152 1.970(15) . ?
Ni4 O401 2.032(16) . ?
Ni4 O431 2.026(16) . ?
Ni5 O2 2.299(11) . ?
Ni5 O3 2.009(11) . ?
Ni5 O161 2.038(12) . ?
Ni5 N411 2.081(13) . ?
Ni5 O421 2.046(10) . ?
Ni5 O431 2.045(12) . ?
Ni6 Ni7 2.741(3) . ?
Ni6 O3 2.062(10) . ?
Ni6 O4 2.136(14) . ?
Ni6 O162 2.148(11) . ?
Ni6 O171 2.079(10) . ?
Ni6 O17A 2.098(10) . ?
Ni6 O181 2.066(15) . ?
Ni6 N431 2.048(19) . ?
Ni7 O3 2.028(10) . ?
Ni7 O4 2.137(11) . ?
Ni7 O162 2.120(12) . ?
Ni7 O191 2.077(11) . ?
Ni7 N421 2.009(12) . ?
Ni7 O441 2.052(9) . ?
Ni8 Ni9 2.774(3) . ?
Ni8 O4 2.148(10) . ?
Ni8 O5 2.032(11) . ?
Ni8 O171 2.082(10) . ?
Ni8 O17A 2.106(10) . ?
Ni8 O182 2.032(15) . ?
Ni8 O201 2.156(14) . ?
Ni8 O211 1.97(3) . ?
Ni8 N531 2.10(3) . ?
Ni9 O4 2.083(13) . ?
Ni9 O5 2.073(11) . ?
Ni9 O192 2.069(11) . ?
Ni9 O201 2.095(12) . ?
Ni9 O441 2.038(9) . ?
Ni9 N451 2.012(16) . ?
Ni10 O5 2.036(11) . ?
Ni10 O202 2.060(14) . ?
Ni10 O212 1.93(3) . ?
Ni10 N532 2.23(3) . ?
Ni10 O221 2.047(13) . ?
Ni10 O231 2.306(15) . ?
Ni10 O451 2.083(12) . ?
Ni11 O222 1.967(12) . ?
Ni11 O231 2.123(14) . ?
Ni11 O232 2.110(13) . ?
Ni11 C231 2.444(16) . ?
Ni11 O241 1.988(12) . ?
Ni11 O451 2.053(10) . ?
Ni11 O461 2.048(10) . ?
Ni12 O6 2.005(12) . ?
Ni12 O242 1.996(12) . ?
Ni12 O251 2.058(12) . ?
Ni12 O461 2.057(12) . ?
Ni12 N472 2.20(2) . ?
Ni12 O352 1.85(3) . ?
Ni13 Ni14 2.768(3) . ?
Ni13 O6 2.064(10) . ?
Ni13 O7 2.125(11) . ?
Ni13 O252 2.104(11) . ?
Ni13 O261 2.053(11) . ?
Ni13 N461 2.006(16) . ?
Ni13 O481 2.037(10) . ?
Ni14 O6 2.037(10) . ?
Ni14 O7 2.136(11) . ?
Ni14 O252 2.109(13) . ?
Ni14 O271 2.082(15) . ?
Ni14 O281 2.050(13) . ?
Ni14 N471 1.982(13) . ?
Ni15 Ni16 2.746(3) . ?
Ni15 O7 2.093(12) . ?
Ni15 O8 2.068(10) . ?
Ni15 O271 2.061(13) . ?
Ni15 O282 2.074(13) . ?
Ni15 O291 2.109(11) . ?
Ni15 N491 2.004(15) . ?
Ni16 O7 2.126(11) . ?
Ni16 O8 2.040(11) . ?
Ni16 O262 2.053(12) . ?
Ni16 O291 2.153(10) . ?
Ni16 O481 2.028(10) . ?
Ni16 N501 2.029(12) . ?
Ni17 Ni18 2.958(3) . ?
Ni17 O8 1.975(12) . ?
Ni17 O9 2.313(13) . ?
Ni17 O292 2.054(10) . ?
Ni17 O491 2.074(12) . ?
Ni17 O501 2.046(11) . ?
Ni17 N511 2.060(14) . ?
Ni18 O9 2.057(13) . ?
Ni18 N31 2.01(2) . ?
Ni18 O301 1.979(14) . ?
Ni18 O491 1.974(13) . ?
Ni18 O521 1.983(18) . ?
Ni19 Ni20 2.910(4) . ?
Ni19 O9 2.144(13) . ?
Ni19 O10 2.040(15) . ?
Ni19 O302 2.008(16) . ?
Ni19 O311 2.045(17) . ?
Ni19 O321 2.09(3) . ?
Ni19 O521 2.040(18) . ?
Ni20 O9 2.139(13) . ?
Ni20 O10 2.049(15) . ?
Ni20 O312 2.060(15) . ?
Ni20 O331 2.013(14) . ?
Ni20 O501 2.046(11) . ?
Ni20 O511 2.076(13) . ?
Ni21 O10 2.041(17) . ?
Ni21 O1W 2.15(3) . ?
Ni21 O332 2.020(19) . ?
Ni21 O341 2.13(2) . ?
Ni21 O511 2.020(14) . ?
Ni21 N521 2.09(3) . ?
N11 C11 1.11(3) . ?
C11 C12 1.50(4) . ?
N21 C21 1.11(3) . ?
C21 C22 1.55(3) . ?
N31 C31 1.11(3) . ?
C31 C32 1.51(4) . ?
C41 C42 1.56(4) . ?
O101 C101 1.29(2) . ?
O102 C101 1.31(2) . ?
C101 C102 1.523(15) . ?
C102 C103 1.523(9) . ?
C102 C104 1.516(9) . ?
C102 C105 1.522(9) . ?
C102 C10C 1.521(10) . ?
C102 C10D 1.522(10) . ?
C102 C10E 1.516(10) . ?
O111 C111 1.27(2) . ?
O112 C111 1.25(2) . ?
C111 C112 1.520(17) . ?
C112 C113 1.519(10) . ?
C112 C114 1.516(10) . ?
C112 C115 1.532(10) . ?
C112 C11C 1.517(10) . ?
C112 C11D 1.528(10) . ?
C112 C11E 1.515(10) . ?
O121 C121 1.24(2) . ?
O122 C121 1.28(2) . ?
C121 C122 1.526(16) . ?
C122 C123 1.519(10) . ?
C122 C124 1.519(10) . ?
C122 C125 1.518(10) . ?
C122 C12C 1.521(10) . ?
C122 C12D 1.517(10) . ?
C122 C12E 1.518(10) . ?
O131 C131 1.338(18) . ?
O132 C131 1.337(18) . ?
C131 C132 1.513(10) . ?
C132 C133 1.522(10) . ?
C132 C134 1.525(10) . ?
C132 C135 1.519(10) . ?
O13A C13A 1.341(19) . ?
O13B C13A 1.341(19) . ?
C13A C13B 1.529(10) . ?
C13B C13C 1.511(10) . ?
C13B C13D 1.523(10) . ?
C13B C13E 1.515(10) . ?
O151 C151 1.27(3) . ?
O152 C151 1.30(3) . ?
C151 C152 1.53(2) . ?
C152 C153 1.523(10) . ?
C152 C154 1.518(10) . ?
C152 C155 1.511(10) . ?
C152 C15C 1.512(10) . ?
C152 C15D 1.524(10) . ?
C152 C15E 1.518(10) . ?
O161 C161 1.23(2) . ?
O162 C161 1.30(2) . ?
C161 C162 1.522(10) . ?
C162 C163 1.515(10) . ?
C162 C164 1.516(10) . ?
C162 C165 1.513(10) . ?
C162 C16C 1.514(10) . ?
C162 C16D 1.522(10) . ?
C162 C16E 1.523(10) . ?
O171 C171 1.237(13) . ?
O172 C171 1.238(13) . ?
C171 C172 1.525(9) . ?
C172 C173 1.517(10) . ?
C172 C174 1.516(10) . ?
C172 C175 1.521(10) . ?
O17A C17A 1.245(13) . ?
O17B C17A 1.245(13) . ?
C17A C17B 1.518(9) . ?
C17B C17C 1.531(10) . ?
C17B C17D 1.527(10) . ?
C17B C17E 1.514(10) . ?
O181 C181 1.241(17) . ?
O181 C18A 1.242(18) . ?
O182 C181 1.244(17) . ?
O182 C18A 1.25(3) . ?
C181 C182 1.521(10) . ?
C182 C183 1.521(10) . ?
C182 C184 1.518(10) . ?
C182 C185 1.520(10) . ?
C18A C18B 1.521(10) . ?
C18B C18C 1.518(10) . ?
C18B C18D 1.520(10) . ?
C18B C18E 1.519(10) . ?
O191 C191 1.260(19) . ?
O192 C191 1.270(19) . ?
C191 C192 1.520(9) . ?
C192 C193 1.514(10) . ?
C192 C194 1.522(10) . ?
C192 C195 1.523(10) . ?
C192 C19C 1.524(10) . ?
C192 C19D 1.517(10) . ?
C192 C19E 1.520(10) . ?
O201 C201 1.250(15) . ?
O201 C20A 1.255(16) . ?
O202 C201 1.251(15) . ?
O202 C20A 1.34(3) . ?
C201 C202 1.521(10) . ?
C202 C203 1.515(10) . ?
C202 C204 1.522(10) . ?
C202 C205 1.520(10) . ?
C20A C20B 1.522(10) . ?
C20B C20C 1.514(10) . ?
C20B C20D 1.523(10) . ?
C20B C20E 1.520(10) . ?
O211 C211 1.33(4) . ?
O212 C211 1.33(5) . ?
C211 C212 1.525(10) . ?
C212 C213 1.516(10) . ?
C212 C214 1.521(10) . ?
C212 C215 1.519(10) . ?
O531 C531 1.302(18) . ?
N531 N532 1.369(18) . ?
N531 C531 1.33(2) . ?
N532 C533 1.324(19) . ?
C531 C532 1.44(2) . ?
C532 C533 1.36(2) . ?
C533 C534 1.54(2) . ?
C534 F531 1.308(17) . ?
C534 F532 1.301(17) . ?
C534 F533 1.307(17) . ?
O221 C221 1.26(2) . ?
O222 C221 1.25(2) . ?
C221 C222 1.54(3) . ?
C222 C223 1.49(3) . ?
C222 C224 1.52(3) . ?
C222 C225 1.51(3) . ?
O231 C231 1.23(3) . ?
O232 C231 1.29(3) . ?
C231 C232 1.54(2) . ?
C232 C233 1.514(10) . ?
C232 C234 1.524(10) . ?
C232 C235 1.510(10) . ?
O241 C241 1.28(2) . ?
O242 C241 1.23(2) . ?
C241 C242 1.54(3) . ?
C242 C243 1.50(3) . ?
C242 C244 1.52(3) . ?
C242 C245 1.46(3) . ?
O251 C251 1.224(19) . ?
O252 C251 1.29(2) . ?
C251 C252 1.526(9) . ?
C252 C253 1.521(10) . ?
C252 C254 1.516(10) . ?
C252 C255 1.519(10) . ?
C252 C25C 1.517(10) . ?
C252 C25D 1.519(10) . ?
C252 C25E 1.518(10) . ?
O261 C261 1.260(19) . ?
O262 C261 1.272(19) . ?
C261 C262 1.524(9) . ?
C262 C263 1.520(10) . ?
C262 C264 1.521(10) . ?
C262 C265 1.517(10) . ?
C262 C26C 1.518(10) . ?
C262 C26D 1.517(10) . ?
C262 C26E 1.525(10) . ?
O271 C271 1.24(2) . ?
O272 C271 1.26(2) . ?
C271 C272 1.58(3) . ?
C272 C273 1.51(3) . ?
C272 C274 1.46(3) . ?
C272 C275 1.48(3) . ?
O281 C281 1.21(2) . ?
O282 C281 1.23(2) . ?
C281 C282 1.54(2) . ?
C282 C283 1.522(10) . ?
C282 C284 1.515(10) . ?
C282 C285 1.514(10) . ?
C282 C28C 1.511(10) . ?
C282 C28D 1.515(10) . ?
C282 C28E 1.523(10) . ?
O291 C291 1.28(2) . ?
O292 C291 1.23(2) . ?
C291 C292 1.53(2) . ?
C292 C293 1.50(3) . ?
C292 C294 1.48(3) . ?
C292 C295 1.47(3) . ?
O301 C301 1.29(3) . ?
O302 C301 1.26(3) . ?
C301 C302 1.51(2) . ?
C302 C303 1.516(10) . ?
C302 C304 1.517(10) . ?
C302 C305 1.528(10) . ?
O311 C311 1.29(3) . ?
O312 C311 1.24(3) . ?
C311 C312 1.54(4) . ?
C312 C313 1.54(3) . ?
C312 C314 1.47(4) . ?
C312 C315 1.55(3) . ?
O321 C321 1.30(3) . ?
O322 C321 1.35(3) . ?
C321 C322 1.537(18) . ?
C322 C323 1.518(10) . ?
C322 C324 1.518(10) . ?
C322 C325 1.519(10) . ?
O331 C331 1.27(2) . ?
O332 C331 1.30(3) . ?
C331 C332 1.49(4) . ?
C332 C333 1.49(4) . ?
C332 C334 1.55(3) . ?
C332 C335 1.54(4) . ?
O341 C341 1.23(4) . ?
O342 C341 1.32(4) . ?
C341 C342 1.56(5) . ?
C342 C343 1.48(5) . ?
C342 C344 1.56(5) . ?
C342 C345 1.47(5) . ?
O401 C401 1.291(18) . ?
O401 C141 1.32(6) . ?
N401 N402 1.354(17) . ?
N401 C401 1.33(2) . ?
N402 C403 1.329(19) . ?
C401 C402 1.44(2) . ?
C402 C403 1.35(2) . ?
C403 C404 1.54(2) . ?
C404 F401 1.314(17) . ?
C404 F402 1.303(17) . ?
C404 F403 1.290(17) . ?
C141 C142 1.54(6) . ?
C142 C143 1.519(11) . ?
C142 C144 1.518(11) . ?
C142 C145 1.519(11) . ?
O411 C411 1.299(15) . ?
N411 N412 1.358(14) . ?
N411 C411 1.335(16) . ?
N412 C413 1.334(16) . ?
C411 C412 1.446(17) . ?
C412 C413 1.357(18) . ?
C413 C414 1.528(19) . ?
C414 F411 1.317(15) . ?
C414 F412 1.313(14) . ?
C414 F413 1.301(15) . ?
O421 C421 1.322(18) . ?
N421 N422 1.374(17) . ?
N421 C421 1.34(2) . ?
N422 C423 1.350(19) . ?
C421 C422 1.43(2) . ?
C422 C423 1.33(2) . ?
C423 C424 1.51(2) . ?
C424 F421 1.326(12) . ?
C424 F422 1.328(12) . ?
C424 F423 1.325(12) . ?
C424 F42A 1.325(12) . ?
C424 F42B 1.325(12) . ?
C424 F42C 1.327(12) . ?
O431 C431 1.30(3) . ?
N431 N432 1.38(2) . ?
N431 C431 1.33(3) . ?
N432 C433 1.36(2) . ?
C431 C432 1.36(3) . ?
C432 C433 1.37(3) . ?
C433 C434 1.59(3) . ?
C434 F431 1.331(13) . ?
C434 F432 1.335(13) . ?
C434 F433 1.324(13) . ?
C434 F43A 1.331(13) . ?
C434 F43B 1.322(13) . ?
C434 F43C 1.336(13) . ?
O441 C441 1.295(17) . ?
N441 N442 1.354(17) . ?
N441 C441 1.377(18) . ?
N442 C443 1.314(18) . ?
C441 C442 1.38(2) . ?
C442 C443 1.38(2) . ?
C443 C444 1.50(2) . ?
C444 F441 1.324(11) . ?
C444 F442 1.329(11) . ?
C444 F443 1.329(11) . ?
C444 F44A 1.333(11) . ?
C444 F44B 1.318(11) . ?
C444 F44C 1.331(11) . ?
O451 C451 1.32(2) . ?
N451 N452 1.354(19) . ?
N451 C451 1.32(2) . ?
N452 C453 1.37(2) . ?
C451 C452 1.41(3) . ?
C452 C453 1.33(2) . ?
C453 C454 1.53(3) . ?
C454 F451 1.322(13) . ?
C454 F452 1.327(13) . ?
C454 F453 1.321(13) . ?
C454 F45A 1.320(14) . ?
C454 F45B 1.323(14) . ?
C454 F45C 1.328(14) . ?
O461 C461 1.365(19) . ?
N461 N462 1.361(19) . ?
N461 C461 1.33(2) . ?
N462 C463 1.34(2) . ?
C461 C462 1.41(2) . ?
C462 C463 1.35(2) . ?
C463 C464 1.52(3) . ?
C464 F461 1.293(14) . ?
C464 F462 1.280(14) . ?
C464 F463 1.315(14) . ?
C464 F46A 1.285(14) . ?
C464 F46B 1.315(14) . ?
C464 F46C 1.288(14) . ?
O471 C471 1.302(17) . ?
N471 N472 1.353(16) . ?
N471 C471 1.330(18) . ?
N472 C473 1.329(18) . ?
C471 C472 1.434(19) . ?
C472 C473 1.36(2) . ?
C473 C474 1.54(2) . ?
C474 F471 1.312(17) . ?
C474 F472 1.301(17) . ?
C474 F473 1.300(17) . ?
O352 C351 1.30(2) . ?
C351 C352 1.52(3) . ?
C352 C353 1.524(11) . ?
C352 C354 1.519(11) . ?
C352 C355 1.517(11) . ?
O481 C481 1.308(17) . ?
N481 N482 1.353(17) . ?
N481 C481 1.327(19) . ?
N482 C483 1.34(2) . ?
C481 C482 1.40(2) . ?
C482 C483 1.35(2) . ?
C483 C484 1.50(3) . ?
C484 F481 1.36(3) . ?
C484 F482 1.33(2) . ?
C484 F483 1.28(3) . ?
O491 C491 1.302(15) . ?
N491 N492 1.361(14) . ?
N491 C491 1.331(17) . ?
N492 C493 1.319(16) . ?
C491 C492 1.439(17) . ?
C492 C493 1.356(19) . ?
C493 C494 1.55(2) . ?
C494 F491 1.305(10) . ?
C494 F492 1.302(10) . ?
C494 F493 1.303(10) . ?
C494 F49A 1.303(10) . ?
C494 F49B 1.304(10) . ?
C494 F49C 1.304(10) . ?
O501 C501 1.301(14) . ?
N501 N502 1.351(13) . ?
N501 C501 1.334(16) . ?
N502 C503 1.322(16) . ?
C501 C502 1.433(17) . ?
C502 C503 1.348(18) . ?
C503 C504 1.54(2) . ?
C504 F501 1.43(3) . ?
C504 F502 1.27(3) . ?
C504 F503 1.32(3) . ?
C504 F50A 1.312(17) . ?
C504 F50B 1.316(16) . ?
C504 F50C 1.285(16) . ?
O511 C511 1.31(2) . ?
N511 N512 1.37(2) . ?
N511 C511 1.35(3) . ?
N512 C513 1.35(2) . ?
C511 C512 1.43(3) . ?
C512 C513 1.30(3) . ?
C513 C514 1.40(3) . ?
C514 F511 1.31(3) . ?
C514 F512 1.34(3) . ?
C514 F513 1.33(3) . ?
O521 C521 1.36(3) . ?
N521 N522 1.39(3) . ?
N521 C521 1.27(4) . ?
N522 C523 1.52(4) . ?
C521 C522 1.46(4) . ?
C522 C523 1.40(5) . ?
C523 C524 1.548(10) . ?
C524 F521 1.43(2) . ?
C524 F522 1.43(2) . ?
C524 F523 1.43(2) . ?
N1S C1S 1.09(6) . ?
C1S C2S 1.42(8) . ?
N2S C3S 1.09(6) . ?
C3S C4S 1.41(8) . ?
N3S C5S 0.91(7) . ?
C5S C6S 1.41(9) . ?
O11S C11S 1.25(7) . ?
